data_1550162
loop_
_publ_author_name
'Lu, Xing'
'Shen, Wangqiang'
'Bao, Lipiao'
'Hu, Shuaifeng'
'Yang, Le'
'Jin, Peng'
'Xie, Yun-Peng'
'Akasaka, Takeshi'

_publ_section_title
;
 Crystallographic Characterization of Lu2C2n (2n = 76-90): Cluster
 Selection by Cage Size
;
_journal_name_full 'Chemical Science'
_journal_paper_doi 10.1039/C8SC03886D
_journal_year 2019
_chemical_formula_moiety 'Lu2 C88, C36 H44 N4 Ni, 2(C6 H6)'
_chemical_formula_sum 'C136 H56 Lu2 N4 Ni S0'
_chemical_formula_weight 2154.50
_chemical_name_common 'Lu2@C1-C88 Ni(OEP)'
_chemical_name_systematic 'Lu2@C1-C88 Ni(OEP)'
_space_group_crystal_system monoclinic
_space_group_IT_number 12
_space_group_name_Hall '-C 2y'
_space_group_name_H-M_alt 'C 1 2/m 1'
_symmetry_space_group_name_Hall '-C 2y'
_symmetry_space_group_name_H-M 'C 1 2/m 1'
_atom_sites_solution_hydrogens geom
_audit_creation_method SHELXL-2014/7
_audit_update_record
;
2018-04-13 deposited with the CCDC.
2018-10-29 downloaded from the CCDC.
;
_cell_angle_alpha 90.000(5)
_cell_angle_beta 90.466(5)
_cell_angle_gamma 90.000(5)
_cell_formula_units_Z 4
_cell_length_a 24.121(5)
_cell_length_b 18.190(5)
_cell_length_c 18.497(5)
_cell_measurement_reflns_used 9904
_cell_measurement_temperature 100(2)
_cell_measurement_theta_max 25.412
_cell_measurement_theta_min 2.975
_cell_volume 8115(4)
_computing_structure_refinement 'SHELXL-2014/7 (Sheldrick, 2014)'
_diffrn_ambient_temperature 100(2)
_diffrn_measured_fraction_theta_full 0.998
_diffrn_measured_fraction_theta_max 0.993
_diffrn_measurement_device_type 'CCD MX300-HE'
_diffrn_measurement_method 'phi scans'
_diffrn_radiation_type synchrotron
_diffrn_radiation_wavelength 0.6525
_diffrn_reflns_av_R_equivalents 0.0319
_diffrn_reflns_av_unetI/netI 0.0204
_diffrn_reflns_Laue_measured_fraction_full 0.998
_diffrn_reflns_Laue_measured_fraction_max 0.993
_diffrn_reflns_limit_h_max 29
_diffrn_reflns_limit_h_min -28
_diffrn_reflns_limit_k_max 21
_diffrn_reflns_limit_k_min -21
_diffrn_reflns_limit_l_max 22
_diffrn_reflns_limit_l_min -22
_diffrn_reflns_number 53464
_diffrn_reflns_point_group_measured_fraction_full 0.998
_diffrn_reflns_point_group_measured_fraction_max 0.993
_diffrn_reflns_theta_full 23.048
_diffrn_reflns_theta_max 23.235
_diffrn_reflns_theta_min 2.730
_diffrn_source 'SSRF, Beamline BL17B'
_exptl_absorpt_coefficient_mu 2.203
_exptl_absorpt_correction_T_max 0.7452
_exptl_absorpt_correction_T_min 0.5739
_exptl_absorpt_correction_type multi-scan
_exptl_absorpt_process_details SADABS
_exptl_crystal_colour Black
_exptl_crystal_density_diffrn 1.763
_exptl_crystal_description Block
_exptl_crystal_F_000 4280
_exptl_crystal_size_max 0.120
_exptl_crystal_size_mid 0.080
_exptl_crystal_size_min 0.050
_refine_diff_density_max 1.079
_refine_diff_density_min -1.056
_refine_diff_density_rms 0.095
_refine_ls_extinction_method none
_refine_ls_goodness_of_fit_ref 1.042
_refine_ls_hydrogen_treatment constr
_refine_ls_matrix_type full
_refine_ls_number_parameters 914
_refine_ls_number_reflns 7719
_refine_ls_number_restraints 1029
_refine_ls_restrained_S_all 1.067
_refine_ls_R_factor_all 0.0740
_refine_ls_R_factor_gt 0.0586
_refine_ls_shift/su_max 0.001
_refine_ls_shift/su_mean 0.000
_refine_ls_structure_factor_coef Fsqd
_refine_ls_weighting_details 'w=1/[\s^2^(Fo^2^)+(0.0598P)^2^+64.2135P] where P=(Fo^2^+2Fc^2^)/3'
_refine_ls_weighting_scheme calc
_refine_ls_wR_factor_gt 0.1370
_refine_ls_wR_factor_ref 0.1530
_reflns_Friedel_coverage 0.000
_reflns_number_gt 6378
_reflns_number_total 7719
_reflns_threshold_expression 'I > 2\s(I)'
_cod_data_source_file c8sc03886d2.cif
_cod_data_source_block Lu2@C1-C88
_cod_depositor_comments
;
The following automatic conversions were performed:

'_exptl_absorpt_correction_type' value 'Multi-scan' changed to
'multi-scan' according to
/home/data/users/saulius/crontab/automatic-downloads/rss-feeds/RSC/lib/dictionaries/cif_core.dic
dictionary named 'cif_core.dic' version 2.4.2 from 2011-04-26.

Automatic conversion script
Id: cif_fix_values 4973 2017-02-22 13:04:09Z antanas 
;
_cod_database_code 1550162
_shelx_shelxl_version_number 2014/7
_shelx_space_group_comment
;
The symmetry employed for this shelxl refinement is uniquely defined
by the following loop, which should always be used as a source of
symmetry information in preference to the above space-group names.
They are only intended as comments.
;
_shelx_estimated_absorpt_t_min 0.809
_shelx_estimated_absorpt_t_max 0.896

loop_
_space_group_symop_operation_xyz
'x, y, z'
'-x, y, -z'
'x+1/2, y+1/2, z'
'-x+1/2, y+1/2, -z'
'-x, -y, -z'
'x, -y, z'
'-x+1/2, -y+1/2, -z'
'x+1/2, -y+1/2, z'

loop_
_atom_site_label
_atom_site_type_symbol
_atom_site_fract_x
_atom_site_fract_y
_atom_site_fract_z
_atom_site_U_iso_or_equiv
_atom_site_adp_type
_atom_site_occupancy
_atom_site_site_symmetry_order
_atom_site_calc_flag
_atom_site_refinement_flags_posn
_atom_site_refinement_flags_adp
_atom_site_refinement_flags_occupancy
_atom_site_disorder_assembly
_atom_site_disorder_group
Lu1 Lu 0.17022(2) 0.0000 0.35160(3) 0.04151(18) Uani 0.5265 2 d S TU P A 1
Lu2 Lu 0.30185(3) 0.08953(4) 0.35106(5) 0.03643(19) Uani 0.2691 1 d . U P A 1
Lu3 Lu 0.2552(2) -0.0240(3) 0.1927(2) 0.0643(14) Uani 0.0662 1 d . U P A 1
Lu4 Lu 0.18258(18) 0.0638(3) 0.3553(3) 0.0799(14) Uani 0.065 1 d . U P A 1
Lu5 Lu 0.2743(3) 0.0887(4) 0.3775(4) 0.103(2) Uani 0.0596 1 d . U P A 1
Lu6 Lu 0.1986(3) 0.0932(3) 0.2909(4) 0.105(2) Uani 0.0633 1 d . U P A 1
Lu7 Lu 0.3094(6) 0.0000 0.3796(7) 0.119(4) Uani 0.045 2 d S TU P A 1
Lu8 Lu 0.3390(3) 0.0000 0.2941(7) 0.175(5) Uani 0.0658 2 d S TU P A 1
Lu9 Lu 0.2356(11) 0.0000 0.4248(8) 0.101(4) Uani 0.0351 2 d S TU P A 1
Lu10 Lu 0.2940(10) 0.0000 0.2008(9) 0.081(4) Uani 0.0247 2 d S TU P A 1
Lu11 Lu 0.2293(10) -0.1001(12) 0.2524(11) 0.095(4) Uani 0.0204 1 d . U P A 1
Lu12 Lu 0.2734(6) -0.0557(8) 0.2086(6) 0.092(3) Uani 0.0342 1 d . U P A 1
Lu13 Lu 0.2060(6) -0.0358(7) 0.4060(6) 0.086(3) Uani 0.0286 1 d . U P A 1
Lu14 Lu 0.2954(11) 0.0963(12) 0.2595(16) 0.099(6) Uani 0.0151 1 d . U P A 1
Lu15 Lu 0.2535(10) 0.0445(14) 0.4145(10) 0.084(4) Uani 0.0175 1 d . U P A 1
Lu16 Lu 0.2235(13) -0.0399(17) 0.2259(12) 0.078(4) Uani 0.0125 1 d . U P A 1
C1 C 0.09446(7) -0.0675(2) 0.26618(16) 0.093(5) Uani 0.5 1 d DG U P A -1
C2 C 0.07638(6) -0.0434(2) 0.34256(17) 0.089(4) Uani 0.5 1 d DG U P A -1
C3 C 0.07766(7) 0.0309(2) 0.36112(17) 0.094(5) Uani 0.5 1 d G U P A -1
C4 C 0.08791(7) 0.0553(2) 0.28562(17) 0.078(4) Uani 0.5 1 d DG U P A -1
C5 C 0.10010(7) 0.0095(2) 0.23414(15) 0.087(3) Uani 0.5 1 d G U P A -1
C6 C 0.15493(11) -0.1386(2) 0.18515(16) 0.102(5) Uani 0.5 1 d G U P A -1
C7 C 0.15462(10) -0.0602(2) 0.15920(12) 0.100(5) Uani 0.5 1 d DG U P A -1
C8 C 0.16029(11) 0.0761(2) 0.14806(13) 0.061(3) Uani 0.5 1 d G U P A -1
C9 C 0.11771(9) -0.1262(2) 0.25423(17) 0.097(6) Uani 0.5 1 d DG U P A -1
C10 C 0.12638(11) -0.1789(2) 0.31921(19) 0.059(3) Uani 0.5 1 d DG U P A -1
C11 C 0.12461(10) -0.1578(2) 0.38977(18) 0.083(4) Uani 0.5 1 d G U P A -1
C12 C 0.09606(8) -0.0863(2) 0.40199(17) 0.085(4) Uani 0.5 1 d G U P A -1
C13 C 0.12532(10) -0.0626(2) 0.46566(14) 0.098(5) Uani 0.5 1 d G U P A -1
C14 C 0.12076(10) 0.0256(2) 0.47273(14) 0.090(5) Uani 0.5 1 d G U P A -1
C15 C 0.09762(9) 0.0617(2) 0.42108(16) 0.107(6) Uani 0.5 1 d G U P A -1
C16 C 0.11684(11) 0.1254(2) 0.40659(18) 0.122(6) Uani 0.5 1 d G U P A -1
C17 C 0.11186(11) 0.1450(2) 0.33730(19) 0.119(6) Uani 0.5 1 d G U P A -1
C18 C 0.11273(10) 0.1292(2) 0.26349(18) 0.089(5) Uani 0.5 1 d DG U P A -1
C19 C 0.14622(11) 0.1365(2) 0.20485(17) 0.058(3) Uani 0.5 1 d G U P A -1
C20 C 0.13488(9) -0.0034(2) 0.17501(13) 0.065(2) Uani 0.5 1 d G U P A -1
C21 C 0.20501(12) 0.0564(2) 0.10927(11) 0.082(4) Uani 0.5 1 d DG U P A -1
C22 C 0.22413(12) -0.0091(3) 0.08717(9) 0.074(3) Uani 0.5 1 d DG U P A -1
C23 C 0.20087(12) -0.0824(2) 0.11036(11) 0.092(5) Uani 0.5 1 d DG U P A -1
C24 C 0.24824(14) -0.1373(2) 0.10930(13) 0.100(5) Uani 0.5 1 d DG U P A -1
C25 C 0.24223(14) -0.1822(2) 0.15029(16) 0.084(5) Uani 0.5 1 d G U P A -1
C26 C 0.19075(13) -0.1916(2) 0.18848(18) 0.072(4) Uani 0.5 1 d G U P A -1
C27 C 0.20518(14) -0.23774(17) 0.2490(2) 0.078(4) Uani 0.5 1 d G U P A -1
C28 C 0.17318(14) -0.22998(17) 0.3181(2) 0.065(3) Uani 0.5 1 d G U P A -1
C29 C 0.20206(14) -0.23316(17) 0.3739(2) 0.082(4) Uani 0.5 1 d G U P A -1
C30 C 0.17015(12) -0.18193(19) 0.42917(18) 0.076(4) Uani 0.5 1 d G U P A -1
C31 C 0.20568(12) -0.1379(2) 0.48019(14) 0.095(5) Uani 0.5 1 d G U P A -1
C32 C 0.17771(11) -0.0722(2) 0.50276(12) 0.095(5) Uani 0.5 1 d G U P A -1
C33 C 0.20635(12) -0.0165(2) 0.52375(9) 0.097(5) Uani 0.5 1 d G U P A -1
C34 C 0.16850(12) 0.0418(2) 0.51084(12) 0.097(5) Uani 0.5 1 d G U P A -1
C35 C 0.18539(13) 0.1200(2) 0.49146(14) 0.126(7) Uani 0.5 1 d DG U P A -1
C36 C 0.16254(13) 0.1553(2) 0.44917(17) 0.116(6) Uani 0.5 1 d G U P A -1
C37 C 0.19528(15) 0.20845(18) 0.4065(2) 0.112(6) Uani 0.5 1 d G U P A -1
C38 C 0.15243(14) 0.20045(19) 0.3329(2) 0.122(6) Uani 0.5 1 d G U P A -1
C39 C 0.19392(15) 0.22745(17) 0.2764(2) 0.111(6) Uani 0.5 1 d G U P A -1
C40 C 0.17957(13) 0.19393(19) 0.21899(19) 0.104(5) Uani 0.5 1 d G U P A -1
C41 C 0.23550(14) 0.1903(2) 0.16763(18) 0.105(6) Uani 0.5 1 d DG U P A -1
C42 C 0.24360(13) 0.1218(2) 0.11981(13) 0.099(5) Uani 0.5 1 d DG U P A -1
C43 C 0.30205(13) 0.1082(2) 0.10228(13) 0.082(4) Uani 0.5 1 d DG U P A -1
C44 C 0.32234(12) 0.0277(3) 0.09104(10) 0.080(4) Uani 0.5 1 d DG U P A -1
C45 C 0.28037(13) -0.0285(3) 0.07770(9) 0.087(4) Uani 0.5 1 d G U P A -1
C46 C 0.29293(13) -0.0863(2) 0.09894(11) 0.101(5) Uani 0.5 1 d DG U P A -1
C47 C 0.33702(12) -0.1198(2) 0.14250(14) 0.096(5) Uani 0.5 1 d G U P A -1
C48 C 0.33192(13) -0.1746(2) 0.18302(17) 0.099(5) Uani 0.5 1 d G U P A -1
C49 C 0.28505(14) -0.21286(19) 0.18865(19) 0.081(4) Uani 0.5 1 d G U P A -1
C50 C 0.26079(15) -0.24863(16) 0.2524(2) 0.069(3) Uani 0.5 1 d G U P A -1
C51 C 0.29045(14) -0.24590(15) 0.3131(2) 0.078(4) Uani 0.5 1 d G U P A -1
C52 C 0.25600(14) -0.23776(15) 0.3811(2) 0.073(4) Uani 0.5 1 d G U P A -1
C53 C 0.28879(13) -0.19132(17) 0.42833(17) 0.071(4) Uani 0.5 1 d G U P A -1
C54 C 0.26080(12) -0.13668(19) 0.47824(13) 0.083(4) Uani 0.5 1 d G U P A -1
C55 C 0.29456(11) -0.0745(2) 0.49039(11) 0.081(4) Uani 0.5 1 d G U P A -1
C56 C 0.26442(12) -0.0103(2) 0.51988(8) 0.099(4) Uani 0.5 1 d G U P A -1
C57 C 0.28577(12) 0.0560(2) 0.51752(10) 0.107(6) Uani 0.5 1 d G U P A -1
C58 C 0.24380(14) 0.1117(2) 0.51127(13) 0.120(6) Uani 0.5 1 d DG U P A -1
C59 C 0.28033(15) 0.17309(19) 0.46504(16) 0.093(5) Uani 0.5 1 d G U P A -1
C60 C 0.25241(15) 0.21384(16) 0.41192(19) 0.108(6) Uani 0.5 1 d G U P A -1
C61 C 0.28727(15) 0.23738(15) 0.3426(2) 0.094(5) Uani 0.5 1 d G U P A -1
C62 C 0.25404(16) 0.24291(15) 0.2845(2) 0.110(6) Uani 0.5 1 d G U P A -1
C63 C 0.28283(15) 0.22090(18) 0.2124(2) 0.091(5) Uani 0.5 1 d G U P A -1
C64 C 0.33585(13) 0.1880(2) 0.20323(18) 0.067(4) Uani 0.5 1 d G U P A -1
C65 C 0.34993(12) 0.1321(2) 0.15146(16) 0.078(4) Uani 0.5 1 d G U P A -1
C66 C 0.38537(10) 0.0786(2) 0.16686(15) 0.078(4) Uani 0.5 1 d G U P A -1
C67 C 0.37042(10) 0.0131(2) 0.12921(13) 0.083(4) Uani 0.5 1 d G U P A -1
C68 C 0.38078(10) -0.0596(2) 0.16064(14) 0.085(5) Uani 0.5 1 d G U P A -1
C69 C 0.40992(8) -0.0740(2) 0.23706(16) 0.086(5) Uani 0.5 1 d G U P A -1
C70 C 0.39438(9) -0.1355(2) 0.27904(18) 0.098(5) Uani 0.5 1 d DG U P A -1
C71 C 0.35510(12) -0.19124(19) 0.25476(19) 0.108(6) Uani 0.5 1 d DG U P A -1
C72 C 0.34290(13) -0.21032(17) 0.3171(2) 0.086(4) Uani 0.5 1 d G U P A -1
C73 C 0.33821(11) -0.17980(17) 0.39082(18) 0.067(3) Uani 0.5 1 d G U P A -1
C74 C 0.37023(9) -0.11237(19) 0.40341(15) 0.065(3) Uani 0.5 1 d G U P A -1
C75 C 0.34757(9) -0.0627(2) 0.45530(12) 0.073(4) Uani 0.5 1 d G U P A -1
C76 C 0.36880(9) 0.0169(2) 0.44855(12) 0.079(4) Uani 0.5 1 d G U P A -1
C77 C 0.33550(12) 0.0729(2) 0.48569(12) 0.097(5) Uani 0.5 1 d G U P A -1
C78 C 0.33532(13) 0.14707(19) 0.45528(16) 0.083(4) Uani 0.5 1 d G U P A -1
C79 C 0.36818(13) 0.16796(19) 0.39546(18) 0.076(4) Uani 0.5 1 d G U P A -1
C80 C 0.33768(14) 0.21146(17) 0.3401(2) 0.072(4) Uani 0.5 1 d G U P A -1
C81 C 0.36893(12) 0.17922(19) 0.26928(19) 0.048(3) Uani 0.5 1 d G U P A -1
C82 C 0.40302(9) 0.1191(2) 0.28163(17) 0.056(3) Uani 0.5 1 d G U P A -1
C83 C 0.41191(8) 0.0593(2) 0.22263(16) 0.072(4) Uani 0.5 1 d G U P A -1
C84 C 0.42334(6) -0.0086(2) 0.26214(16) 0.075(3) Uani 0.5 1 d G U P A -1
C85 C 0.42060(6) -0.0156(2) 0.33767(16) 0.072(3) Uani 0.5 1 d G U P A -1
C86 C 0.40158(7) -0.0886(2) 0.34593(16) 0.079(4) Uani 0.5 1 d G U P A -1
C87 C 0.40243(8) 0.0366(2) 0.39078(15) 0.070(3) Uani 0.5 1 d G U P A -1
C88 C 0.40361(10) 0.1136(2) 0.36376(17) 0.067(3) Uani 0.5 1 d G U P A -1
Ni1A Ni 0.03232(2) 0.0000 0.08542(3) 0.02034(17) Uani 1 2 d S T P B 2
C1A C -0.10188(17) -0.0894(2) 0.3150(2) 0.0359(9) Uani 1 1 d . . . B 2
H1AA H -0.1182 -0.1293 0.2872 0.043 Uiso 1 1 calc R U . B 2
H1AB H -0.1317 -0.0637 0.3391 0.043 Uiso 1 1 calc R U . B 2
N2A N 0.08369(17) 0.0000 0.0035(2) 0.0227(9) Uani 1 2 d S T P B 2
C2A C -0.07403(15) -0.0373(2) 0.2640(2) 0.0289(8) Uani 1 1 d . . . B 2
N3A N 0.03385(11) -0.10789(17) 0.08657(16) 0.0222(6) Uani 1 1 d . . . B 2
C3A C -0.02784(14) -0.1323(2) 0.1882(2) 0.0253(8) Uani 1 1 d . . . B 2
H3A H -0.0446 -0.1686 0.2159 0.030 Uiso 1 1 calc R U . B 2
C4A C 0.00672(14) -0.1543(2) 0.13346(19) 0.0237(7) Uani 1 1 d . . . B 2
N4A N -0.01764(17) 0.0000 0.1687(2) 0.0229(9) Uani 1 2 d S T P B 2
C5A C 0.01919(15) -0.2304(2) 0.1180(2) 0.0268(8) Uani 1 1 d . . . B 2
C6A C -0.00130(17) -0.2948(2) 0.1607(2) 0.0325(9) Uani 1 1 d . . . B 2
H6AA H 0.0000 -0.3385 0.1306 0.039 Uiso 1 1 calc R U . B 2
H6AB H -0.0397 -0.2864 0.1737 0.039 Uiso 1 1 calc R U . B 2
C7A C 0.0326(2) -0.3083(3) 0.2293(3) 0.0517(12) Uani 1 1 d . . . B 2
H7AA H 0.0702 -0.3194 0.2167 0.078 Uiso 1 1 calc R U . B 2
H7AB H 0.0171 -0.3489 0.2554 0.078 Uiso 1 1 calc R U . B 2
H7AC H 0.0319 -0.2651 0.2591 0.078 Uiso 1 1 calc R U . B 2
C8A C 0.05348(15) -0.2304(2) 0.0600(2) 0.0261(8) Uani 1 1 d . . . B 2
C9A C 0.07940(17) -0.2947(2) 0.0230(2) 0.0327(9) Uani 1 1 d . . . B 2
H9AA H 0.0810 -0.2850 -0.0285 0.039 Uiso 1 1 calc R U . B 2
H9AB H 0.0562 -0.3377 0.0299 0.039 Uiso 1 1 calc R U . B 2
C10A C 0.1376(2) -0.3111(3) 0.0511(3) 0.0554(14) Uani 1 1 d . . . B 2
H10A H 0.1512 -0.3551 0.0286 0.083 Uiso 1 1 calc R U . B 2
H10B H 0.1365 -0.3180 0.1025 0.083 Uiso 1 1 calc R U . B 2
H10C H 0.1616 -0.2708 0.0399 0.083 Uiso 1 1 calc R U . B 2
C11A C 0.06232(14) -0.1541(2) 0.04173(19) 0.0223(7) Uani 1 1 d . . . B 2
C12A C 0.09574(14) -0.1317(2) -0.01412(19) 0.0246(7) Uani 1 1 d . . . B 2
H12A H 0.1122 -0.1679 -0.0423 0.030 Uiso 1 1 calc R U . B 2
C13A C 0.10645(14) -0.0598(2) -0.03101(18) 0.0218(7) Uani 1 1 d . . . B 2
C14A C 0.14376(14) -0.0374(2) -0.08740(19) 0.0254(7) Uani 1 1 d . . . B 2
C15A C -0.03914(14) -0.0599(2) 0.20467(19) 0.0236(7) Uani 1 1 d . . . B 2
C16A C 0.17690(16) -0.0887(2) -0.1336(2) 0.0298(8) Uani 1 1 d . . . B 2
H16A H 0.1859 -0.0642 -0.1786 0.036 Uiso 1 1 calc R U . B 2
H16B H 0.1544 -0.1314 -0.1453 0.036 Uiso 1 1 calc R U . B 2
C17A C 0.23068(19) -0.1143(3) -0.0969(3) 0.0484(12) Uani 1 1 d . . . B 2
H17A H 0.2506 -0.1459 -0.1291 0.073 Uiso 1 1 calc R U . B 2
H17B H 0.2220 -0.1406 -0.0535 0.073 Uiso 1 1 calc R U . B 2
H17C H 0.2531 -0.0723 -0.0852 0.073 Uiso 1 1 calc R U . B 2
C18A C -0.0630(2) -0.1218(3) 0.3719(2) 0.0474(11) Uani 1 1 d . . . B 2
H18A H -0.0336 -0.1480 0.3485 0.071 Uiso 1 1 calc R U . B 2
H18B H -0.0833 -0.1549 0.4022 0.071 Uiso 1 1 calc R U . B 2
H18C H -0.0476 -0.0829 0.4008 0.071 Uiso 1 1 calc R U . B 2
C1B C 0.2673(5) 0.0000 0.7052(5) 0.081(3) Uani 1 2 d DS T P C 3
H1B H 0.2291 0.0000 0.7122 0.098 Uiso 1 2 calc R U P C 3
C2B C 0.2941(4) 0.0642(4) 0.7002(4) 0.094(2) Uani 1 1 d D . . C 3
H2B H 0.2748 0.1081 0.7058 0.113 Uiso 1 1 calc R U . C 3
C3B C 0.3498(4) 0.0651(5) 0.6870(5) 0.117(3) Uani 1 1 d D . . C 3
H3B H 0.3680 0.1099 0.6825 0.140 Uiso 1 1 calc R U . C 3
C4B C 0.3797(6) 0.0000 0.6801(8) 0.135(6) Uani 1 2 d DS T P C 3
H4B H 0.4176 0.0000 0.6715 0.162 Uiso 1 2 calc R U P C 3
C3C C 0.4805(3) 0.1147(6) 0.5315(6) 0.126(4) Uani 1 1 d . . . D 4
H3C H 0.4690 0.0707 0.5521 0.151 Uiso 1 1 calc R U . D 4
C4C C 0.4815(3) 0.2365(6) 0.5288(6) 0.117(4) Uani 1 1 d . . . D 4
H4C H 0.4703 0.2819 0.5467 0.141 Uiso 1 1 calc R U . D 4
C2C C 0.4623(3) 0.1806(6) 0.5581(4) 0.081(2) Uani 1 1 d . . . D 4
H2C H 0.4370 0.1834 0.5957 0.097 Uiso 1 1 calc R U . D 4

loop_
_atom_site_aniso_label
_atom_site_aniso_U_11
_atom_site_aniso_U_22
_atom_site_aniso_U_33
_atom_site_aniso_U_23
_atom_site_aniso_U_13
_atom_site_aniso_U_12
Lu1 0.0176(2) 0.0574(4) 0.0496(3) 0.000 0.0051(2) 0.000
Lu2 0.0315(4) 0.0287(4) 0.0489(5) -0.0088(3) -0.0144(3) -0.0057(3)
Lu3 0.080(3) 0.076(4) 0.036(2) -0.0014(18) -0.020(2) -0.009(2)
Lu4 0.049(2) 0.088(4) 0.103(4) 0.023(3) 0.029(2) 0.034(2)
Lu5 0.102(4) 0.126(5) 0.083(4) -0.058(4) 0.027(3) -0.061(4)
Lu6 0.079(3) 0.083(4) 0.152(6) 0.051(4) -0.001(4) 0.036(3)
Lu7 0.090(6) 0.174(9) 0.093(6) 0.000 -0.058(5) 0.000
Lu8 0.035(3) 0.340(15) 0.151(9) 0.000 -0.003(4) 0.000
Lu9 0.119(10) 0.145(12) 0.040(6) 0.000 0.005(7) 0.000
Lu10 0.093(10) 0.120(11) 0.030(6) 0.000 0.012(7) 0.000
Lu11 0.105(10) 0.104(10) 0.075(8) -0.041(8) -0.023(8) -0.005(9)
Lu12 0.111(8) 0.116(9) 0.049(5) -0.040(6) -0.009(5) 0.035(6)
Lu13 0.111(8) 0.094(6) 0.056(6) -0.003(5) 0.052(6) -0.035(6)
Lu14 0.110(13) 0.057(10) 0.131(14) 0.018(10) 0.050(12) -0.036(10)
Lu15 0.103(9) 0.102(9) 0.046(6) -0.028(7) 0.018(7) -0.029(7)
Lu16 0.098(10) 0.106(10) 0.029(7) -0.029(8) -0.017(8) -0.001(9)
C1 0.060(8) 0.062(8) 0.157(11) -0.013(9) -0.064(8) -0.017(7)
C2 0.027(6) 0.126(10) 0.114(10) -0.029(9) -0.010(6) -0.020(7)
C3 0.047(7) 0.159(13) 0.076(7) -0.013(8) 0.008(6) 0.013(8)
C4 0.022(5) 0.155(11) 0.057(6) -0.016(7) 0.012(5) 0.021(6)
C5 0.044(5) 0.104(9) 0.111(8) -0.031(10) -0.038(5) 0.015(8)
C6 0.097(10) 0.075(10) 0.133(11) -0.036(9) -0.074(9) 0.015(9)
C7 0.105(10) 0.082(9) 0.111(10) -0.050(9) -0.069(9) 0.004(8)
C8 0.076(8) 0.059(7) 0.047(6) 0.012(6) -0.033(6) -0.009(6)
C9 0.050(9) 0.093(11) 0.147(13) -0.033(11) -0.040(10) -0.017(8)
C10 0.023(4) 0.036(5) 0.119(9) 0.022(6) -0.015(5) -0.013(4)
C11 0.057(7) 0.077(8) 0.116(10) 0.037(8) -0.005(8) -0.035(6)
C12 0.033(6) 0.098(10) 0.124(11) 0.019(9) 0.019(7) 0.004(6)
C13 0.062(8) 0.166(14) 0.066(8) 0.022(9) 0.023(7) -0.027(8)
C14 0.058(6) 0.142(15) 0.072(7) -0.009(7) 0.041(6) 0.008(7)
C15 0.059(8) 0.186(14) 0.076(8) -0.018(10) 0.018(7) 0.048(9)
C16 0.087(11) 0.158(14) 0.120(11) -0.041(11) 0.013(9) 0.079(10)
C17 0.098(10) 0.150(12) 0.108(10) -0.030(10) -0.022(9) 0.074(9)
C18 0.060(9) 0.115(12) 0.092(10) -0.026(10) -0.018(9) 0.059(9)
C19 0.049(7) 0.075(9) 0.049(6) 0.019(6) -0.014(5) 0.015(6)
C20 0.052(4) 0.071(6) 0.071(5) -0.025(10) -0.044(4) 0.001(11)
C21 0.120(11) 0.068(8) 0.057(8) 0.024(6) -0.041(8) 0.005(8)
C22 0.095(7) 0.089(8) 0.037(4) -0.013(7) -0.016(4) 0.003(9)
C23 0.100(10) 0.098(9) 0.079(9) -0.073(7) -0.043(8) 0.047(8)
C24 0.143(12) 0.101(11) 0.055(7) -0.057(8) 0.016(8) 0.023(9)
C25 0.122(11) 0.070(10) 0.060(7) -0.021(7) -0.003(8) 0.008(9)
C26 0.066(7) 0.065(8) 0.085(8) -0.027(6) -0.024(6) 0.011(6)
C27 0.076(8) 0.037(6) 0.120(10) -0.004(7) -0.029(7) 0.009(6)
C28 0.043(6) 0.038(6) 0.113(10) 0.025(6) 0.004(6) -0.012(5)
C29 0.074(8) 0.036(6) 0.134(11) 0.036(7) -0.028(8) -0.022(6)
C30 0.052(7) 0.065(8) 0.113(10) 0.054(8) 0.016(7) -0.014(6)
C31 0.080(8) 0.106(10) 0.098(10) 0.071(8) 0.010(8) -0.023(8)
C32 0.097(10) 0.138(13) 0.051(8) 0.026(8) 0.019(8) -0.031(10)
C33 0.099(8) 0.154(14) 0.039(5) -0.020(7) 0.015(5) -0.015(9)
C34 0.080(9) 0.154(12) 0.056(8) -0.023(8) 0.028(7) 0.032(9)
C35 0.132(13) 0.152(14) 0.093(11) -0.044(11) 0.016(10) 0.048(12)
C36 0.128(12) 0.142(13) 0.078(10) -0.053(10) -0.009(9) 0.071(11)
C37 0.137(13) 0.097(12) 0.102(11) -0.058(10) 0.003(10) 0.044(11)
C38 0.132(13) 0.096(12) 0.140(12) -0.029(10) -0.011(11) 0.063(11)
C39 0.142(13) 0.051(8) 0.140(13) 0.000(9) -0.001(11) 0.055(9)
C40 0.122(11) 0.065(9) 0.124(12) 0.030(8) -0.047(9) 0.035(9)
C41 0.125(12) 0.071(9) 0.120(11) 0.069(8) -0.024(10) -0.001(10)
C42 0.140(11) 0.080(8) 0.076(9) 0.068(8) -0.027(8) -0.038(9)
C43 0.096(9) 0.101(9) 0.050(7) 0.046(7) -0.002(7) -0.048(8)
C44 0.099(8) 0.100(9) 0.040(5) 0.006(5) 0.023(6) -0.011(7)
C45 0.112(9) 0.117(11) 0.031(5) -0.017(5) -0.001(6) 0.017(8)
C46 0.145(12) 0.106(11) 0.053(8) -0.035(8) 0.027(9) 0.013(10)
C47 0.123(11) 0.098(11) 0.068(9) -0.013(9) 0.034(9) 0.031(10)
C48 0.126(12) 0.076(10) 0.095(9) -0.014(9) 0.053(9) 0.030(9)
C49 0.099(11) 0.054(8) 0.089(9) -0.032(7) 0.010(8) 0.013(8)
C50 0.085(8) 0.030(6) 0.093(9) -0.006(6) 0.009(7) 0.003(6)
C51 0.084(9) 0.038(7) 0.112(10) -0.009(7) -0.018(8) 0.015(7)
C52 0.075(7) 0.033(6) 0.110(10) 0.032(7) 0.016(7) -0.007(6)
C53 0.073(7) 0.048(6) 0.092(9) 0.038(6) -0.033(7) 0.006(6)
C54 0.081(8) 0.075(8) 0.092(9) 0.048(8) -0.023(7) 0.013(7)
C55 0.081(8) 0.106(10) 0.056(7) 0.016(7) -0.021(7) -0.006(8)
C56 0.112(9) 0.140(12) 0.043(5) -0.010(10) -0.013(5) 0.009(12)
C57 0.116(11) 0.159(14) 0.045(8) -0.021(9) -0.023(7) 0.010(11)
C58 0.153(13) 0.155(13) 0.052(8) -0.045(8) -0.004(8) 0.052(11)
C59 0.118(11) 0.093(11) 0.069(9) -0.058(8) -0.019(8) 0.004(9)
C60 0.147(12) 0.072(9) 0.107(10) -0.057(9) -0.005(10) 0.012(10)
C61 0.135(12) 0.038(7) 0.109(11) -0.040(7) -0.003(9) -0.015(8)
C62 0.147(13) 0.033(7) 0.151(13) 0.001(8) -0.027(11) 0.007(9)
C63 0.121(12) 0.032(7) 0.119(11) 0.035(7) -0.001(9) 0.000(8)
C64 0.079(9) 0.050(7) 0.072(7) 0.020(6) -0.003(7) -0.013(6)
C65 0.069(7) 0.085(9) 0.081(9) 0.040(8) 0.030(7) -0.022(7)
C66 0.068(8) 0.091(9) 0.077(9) 0.031(7) 0.021(8) -0.013(7)
C67 0.084(7) 0.103(11) 0.064(6) 0.001(7) 0.042(5) -0.011(8)
C68 0.090(10) 0.094(9) 0.072(9) 0.014(8) 0.049(8) 0.019(8)
C69 0.074(9) 0.088(9) 0.096(9) 0.012(9) 0.031(8) 0.058(8)
C70 0.088(10) 0.090(9) 0.116(11) 0.001(9) 0.023(9) 0.058(8)
C71 0.120(11) 0.083(10) 0.122(11) -0.023(10) 0.030(11) 0.055(9)
C72 0.087(9) 0.055(8) 0.115(9) -0.006(7) 0.025(8) 0.045(7)
C73 0.054(7) 0.064(7) 0.084(8) 0.013(6) -0.034(6) 0.024(6)
C74 0.042(6) 0.077(7) 0.076(7) 0.005(6) -0.023(5) 0.028(6)
C75 0.066(7) 0.102(10) 0.050(7) -0.019(7) -0.026(6) 0.006(7)
C76 0.067(6) 0.109(13) 0.062(6) -0.005(6) -0.028(5) 0.000(7)
C77 0.086(9) 0.156(12) 0.049(8) -0.023(8) -0.028(7) 0.007(10)
C78 0.093(8) 0.089(8) 0.066(7) -0.036(7) -0.029(7) 0.002(7)
C79 0.076(9) 0.067(8) 0.083(8) -0.010(7) -0.022(7) -0.025(7)
C80 0.095(10) 0.031(6) 0.089(8) -0.008(6) -0.018(7) -0.006(7)
C81 0.038(5) 0.038(6) 0.068(7) 0.019(5) -0.007(5) -0.006(5)
C82 0.032(5) 0.060(7) 0.077(8) 0.016(6) -0.001(6) -0.003(6)
C83 0.050(7) 0.093(9) 0.074(8) 0.026(8) 0.020(6) 0.009(7)
C84 0.056(5) 0.085(7) 0.084(6) 0.009(8) 0.010(5) 0.035(7)
C85 0.040(4) 0.082(8) 0.094(6) 0.023(6) -0.003(4) 0.025(5)
C86 0.047(6) 0.085(8) 0.104(8) 0.026(7) -0.022(6) 0.042(6)
C87 0.042(5) 0.084(7) 0.085(7) -0.007(6) -0.017(5) -0.003(5)
C88 0.040(6) 0.067(7) 0.093(8) -0.012(6) -0.028(6) -0.030(5)
Ni1A 0.0163(3) 0.0206(3) 0.0241(3) 0.000 0.0008(2) 0.000
C1A 0.032(2) 0.036(2) 0.040(2) 0.0011(18) 0.0136(17) -0.0011(18)
N2A 0.017(2) 0.023(2) 0.028(2) 0.000 -0.0003(17) 0.000
C2A 0.0229(18) 0.033(2) 0.0306(19) 0.0011(16) 0.0028(15) -0.0010(16)
N3A 0.0180(14) 0.0233(15) 0.0253(15) -0.0001(12) -0.0015(11) 0.0002(12)
C3A 0.0226(17) 0.0245(19) 0.0287(18) 0.0050(15) 0.0003(14) -0.0031(14)
C4A 0.0205(17) 0.0232(18) 0.0274(18) 0.0015(15) -0.0023(14) -0.0020(14)
N4A 0.019(2) 0.023(2) 0.026(2) 0.000 -0.0020(17) 0.000
C5A 0.0225(17) 0.0246(19) 0.0332(19) 0.0011(15) -0.0035(15) -0.0021(15)
C6A 0.037(2) 0.0207(19) 0.040(2) 0.0009(16) 0.0039(17) -0.0022(16)
C7A 0.055(3) 0.048(3) 0.052(3) 0.019(2) -0.005(2) -0.008(2)
C8A 0.0229(18) 0.0240(19) 0.0312(19) 0.0013(15) -0.0027(15) -0.0001(15)
C9A 0.035(2) 0.0231(19) 0.040(2) 0.0001(17) 0.0031(17) 0.0016(16)
C10A 0.052(3) 0.064(3) 0.050(3) -0.013(2) -0.003(2) 0.032(3)
C11A 0.0175(16) 0.0234(18) 0.0260(17) -0.0007(14) -0.0043(13) 0.0001(14)
C12A 0.0207(17) 0.0260(19) 0.0272(18) -0.0038(15) -0.0007(14) 0.0016(14)
C13A 0.0183(16) 0.0249(18) 0.0221(17) -0.0029(14) -0.0020(13) -0.0011(14)
C14A 0.0190(17) 0.0314(19) 0.0258(18) -0.0005(15) 0.0005(14) 0.0025(15)
C15A 0.0177(16) 0.0291(19) 0.0239(17) -0.0003(15) 0.0030(13) -0.0003(14)
C16A 0.0281(19) 0.031(2) 0.0301(19) -0.0030(16) 0.0067(15) 0.0025(16)
C17A 0.034(2) 0.050(3) 0.061(3) -0.012(2) -0.001(2) 0.014(2)
C18A 0.054(3) 0.049(3) 0.039(2) 0.011(2) 0.013(2) 0.004(2)
C1B 0.100(8) 0.078(7) 0.066(6) 0.000 0.037(5) 0.000
C2B 0.133(7) 0.054(4) 0.095(5) -0.009(4) 0.020(5) -0.003(4)
C3B 0.139(9) 0.093(6) 0.118(7) 0.017(6) -0.017(6) -0.061(6)
C4B 0.084(9) 0.22(2) 0.098(10) 0.000 0.006(7) 0.000
C3C 0.085(6) 0.128(7) 0.164(11) 0.083(7) -0.068(6) -0.044(5)
C4C 0.072(6) 0.105(7) 0.175(11) -0.056(7) -0.009(5) 0.011(5)
C2C 0.057(4) 0.132(7) 0.054(4) -0.007(4) 0.005(3) -0.010(5)

loop_
_atom_type_symbol
_atom_type_description
_atom_type_scat_dispersion_real
_atom_type_scat_dispersion_imag
_atom_type_scat_source
C C 0.0027 0.0014 'International Tables Vol C Tables 4.2.6.8 and 6.1.1.4'
H H 0.0000 0.0000 'International Tables Vol C Tables 4.2.6.8 and 6.1.1.4'
N N 0.0053 0.0028 'International Tables Vol C Tables 4.2.6.8 and 6.1.1.4'
S S 0.1098 0.1057 'International Tables Vol C Tables 4.2.6.8 and 6.1.1.4'
Ni Ni 0.3436 0.9622 'International Tables Vol C Tables 4.2.6.8 and 6.1.1.4'
Lu Lu -0.2922 5.1425 'International Tables Vol C Tables 4.2.6.8 and 6.1.1.4'

loop_
_geom_angle_atom_site_label_1
_geom_angle_atom_site_label_2
_geom_angle_atom_site_label_3
_geom_angle
_geom_angle_site_symmetry_1
_geom_angle_site_symmetry_3
Lu4 Lu1 Lu4 150.5(4) 6 .
Lu4 Lu1 Lu13 104.2(6) 6 6
Lu4 Lu1 Lu13 52.4(6) . 6
Lu4 Lu1 Lu13 52.4(6) 6 .
Lu4 Lu1 Lu13 104.2(6) . .
Lu13 Lu1 Lu13 52.5(11) 6 .
Lu4 Lu1 Lu9 77.0(3) 6 .
Lu4 Lu1 Lu9 77.0(3) . .
Lu13 Lu1 Lu9 27.6(5) 6 .
Lu13 Lu1 Lu9 27.6(5) . .
Lu4 Lu1 Lu6 135.4(3) 6 .
Lu4 Lu1 Lu6 35.5(3) . .
Lu13 Lu1 Lu6 79.6(5) 6 .
Lu13 Lu1 Lu6 121.2(5) . .
Lu9 Lu1 Lu6 95.6(4) . .
Lu4 Lu1 Lu6 35.5(3) 6 6
Lu4 Lu1 Lu6 135.4(3) . 6
Lu13 Lu1 Lu6 121.2(5) 6 6
Lu13 Lu1 Lu6 79.6(5) . 6
Lu9 Lu1 Lu6 95.6(4) . 6
Lu6 Lu1 Lu6 104.2(4) . 6
Lu4 Lu1 C3 118.1(2) 6 .
Lu4 Lu1 C3 90.0(2) . .
Lu13 Lu1 C3 113.7(4) 6 .
Lu13 Lu1 C3 128.1(4) . .
Lu9 Lu1 C3 133.0(5) . .
Lu6 Lu1 C3 99.22(18) . .
Lu6 Lu1 C3 122.96(18) 6 .
Lu4 Lu1 C2 85.4(2) 6 .
Lu4 Lu1 C2 123.7(2) . .
Lu13 Lu1 C2 137.8(4) 6 .
Lu13 Lu1 C2 116.7(5) . .
Lu9 Lu1 C2 139.3(5) . .
Lu6 Lu1 C2 121.80(18) . .
Lu6 Lu1 C2 90.50(17) 6 .
C3 Lu1 C2 34.3 . .
Lu4 Lu1 Lu15 56.7(7) 6 6
Lu4 Lu1 Lu15 95.2(7) . 6
Lu13 Lu1 Lu15 49.3(7) 6 6
Lu13 Lu1 Lu15 19.2(6) . 6
Lu9 Lu1 Lu15 22.0(6) . 6
Lu6 Lu1 Lu15 104.2(6) . 6
Lu6 Lu1 Lu15 74.0(6) 6 6
C3 Lu1 Lu15 146.4(5) . 6
C2 Lu1 Lu15 133.9(6) . 6
Lu4 Lu1 Lu15 95.2(7) 6 .
Lu4 Lu1 Lu15 56.7(7) . .
Lu13 Lu1 Lu15 19.2(6) 6 .
Lu13 Lu1 Lu15 49.3(7) . .
Lu9 Lu1 Lu15 22.0(6) . .
Lu6 Lu1 Lu15 74.0(6) . .
Lu6 Lu1 Lu15 104.2(6) 6 .
C3 Lu1 Lu15 132.2(5) . .
C2 Lu1 Lu15 155.5(5) . .
Lu15 Lu1 Lu15 38.6(13) 6 .
Lu4 Lu1 C15 126.2(2) 6 .
Lu4 Lu1 C15 72.9(2) . .
Lu13 Lu1 C15 81.8(4) 6 .
Lu13 Lu1 C15 105.2(4) . .
Lu9 Lu1 C15 101.6(5) . .
Lu6 Lu1 C15 98.3(2) . .
Lu6 Lu1 C15 150.10(18) 6 .
C3 Lu1 C15 32.2 . .
C2 Lu1 C15 60.7 . .
Lu15 Lu1 C15 119.2(5) 6 .
Lu15 Lu1 C15 100.7(5) . .
Lu5 Lu2 Lu14 121.4(10) . .
Lu5 Lu2 Lu7 83.4(8) . .
Lu14 Lu2 Lu7 112.5(8) . .
Lu5 Lu2 Lu15 26.6(10) . .
Lu14 Lu2 Lu15 127.6(10) . .
Lu7 Lu2 Lu15 56.8(10) . .
Lu5 Lu2 Lu8 128.2(5) . .
Lu14 Lu2 Lu8 66.5(9) . .
Lu7 Lu2 Lu8 52.2(6) . .
Lu15 Lu2 Lu8 104.1(8) . .
Lu5 Lu2 C79 111.1(4) . .
Lu14 Lu2 C79 111.6(7) . .
Lu7 Lu2 C79 114.0(3) . .
Lu15 Lu2 C79 119.3(6) . .
Lu8 Lu2 C79 110.9(2) . .
Lu5 Lu2 C78 78.1(4) . .
Lu14 Lu2 C78 144.8(7) . .
Lu7 Lu2 C78 97.8(4) . .
Lu15 Lu2 C78 83.7(6) . .
Lu8 Lu2 C78 127.2(3) . .
C79 Lu2 C78 35.7 . .
Lu5 Lu2 C80 111.0(5) . .
Lu14 Lu2 C80 83.0(7) . .
Lu7 Lu2 C80 150.1(4) . .
Lu15 Lu2 C80 133.9(7) . .
Lu8 Lu2 C80 120.8(2) . .
C79 Lu2 C80 36.9 . .
C78 Lu2 C80 61.98(6) . .
Lu5 Lu2 C88 137.6(5) . .
Lu14 Lu2 C88 99.3(8) . .
Lu7 Lu2 C88 92.0(4) . .
Lu15 Lu2 C88 129.8(8) . .
Lu8 Lu2 C88 76.4(2) . .
C79 Lu2 C88 34.5 . .
C78 Lu2 C88 60.7 . .
C80 Lu2 C88 59.36(5) . .
Lu5 Lu2 Lu11 82.8(8) . 6
Lu14 Lu2 Lu11 38.7(10) . 6
Lu7 Lu2 Lu11 111.4(6) . 6
Lu15 Lu2 Lu11 93.2(9) . 6
Lu8 Lu2 Lu11 89.6(6) . 6
C79 Lu2 Lu11 133.6(5) . 6
C78 Lu2 Lu11 142.8(6) . 6
C80 Lu2 Lu11 96.7(5) . 6
C88 Lu2 Lu11 136.7(5) . 6
Lu5 Lu2 C77 71.4(5) . .
Lu14 Lu2 C77 167.0(9) . .
Lu7 Lu2 C77 64.5(4) . .
Lu15 Lu2 C77 62.6(7) . .
Lu8 Lu2 C77 104.5(3) . .
C79 Lu2 C77 61.53(5) . .
C78 Lu2 C77 33.6 . .
C80 Lu2 C77 94.47(8) . .
C88 Lu2 C77 68.68(5) . .
Lu11 Lu2 C77 154.1(6) 6 .
Lu5 Lu2 C59 51.5(4) . .
Lu14 Lu2 C59 137.0(8) . .
Lu7 Lu2 C59 108.6(5) . .
Lu15 Lu2 C59 67.7(6) . .
Lu8 Lu2 C59 155.8(3) . .
C79 Lu2 C59 59.94(6) . .
C78 Lu2 C59 32.3 . .
C80 Lu2 C59 66.97(7) . .
C88 Lu2 C59 91.33(7) . .
Lu11 Lu2 C59 113.1(6) 6 .
C77 Lu2 C59 51.3 . .
Lu12 Lu3 Lu3 137.6(12) . 6
Lu12 Lu3 Lu16 89(2) . .
Lu3 Lu3 Lu16 106.3(17) 6 .
Lu12 Lu3 Lu10 75.8(14) . .
Lu3 Lu3 Lu10 65.2(7) 6 .
Lu16 Lu3 Lu10 134.7(15) . .
Lu12 Lu3 Lu16 133.8(12) . 6
Lu3 Lu3 Lu16 40.3(10) 6 6
Lu16 Lu3 Lu16 66(3) . 6
Lu10 Lu3 Lu16 94.3(13) . 6
Lu12 Lu3 Lu12 117.7(17) . 6
Lu3 Lu3 Lu12 19.9(5) 6 6
Lu16 Lu3 Lu12 111.1(17) . 6
Lu10 Lu3 Lu12 47.6(9) . 6
Lu16 Lu3 Lu12 49.3(12) 6 6
Lu12 Lu3 Lu11 54.7(14) . .
Lu3 Lu3 Lu11 137.4(6) 6 .
Lu16 Lu3 Lu11 35.8(18) . .
Lu10 Lu3 Lu11 121.8(11) . .
Lu16 Lu3 Lu11 98.9(11) 6 .
Lu12 Lu3 Lu11 132.4(8) 6 .
Lu12 Lu3 Lu14 15.0(10) . 6
Lu3 Lu3 Lu14 130.0(8) 6 6
Lu16 Lu3 Lu14 79.0(18) . 6
Lu10 Lu3 Lu14 76.2(11) . 6
Lu16 Lu3 Lu14 118.9(9) 6 6
Lu12 Lu3 Lu14 110.9(9) 6 6
Lu11 Lu3 Lu14 47.9(10) . 6
Lu12 Lu3 C22 129.9(10) . .
Lu3 Lu3 C22 82.60(19) 6 .
Lu16 Lu3 C22 109.3(13) . .
Lu10 Lu3 C22 113.1(10) . .
Lu16 Lu3 C22 95.7(8) 6 .
Lu12 Lu3 C22 98.9(4) 6 .
Lu11 Lu3 C22 121.5(5) . .
Lu14 Lu3 C22 143.9(7) 6 .
Lu12 Lu3 C45 100.3(11) . .
Lu3 Lu3 C45 92.12(18) 6 .
Lu16 Lu3 C45 140.8(11) . .
Lu10 Lu3 C45 84.3(9) . .
Lu16 Lu3 C45 123.9(8) 6 .
Lu12 Lu3 C45 98.0(5) 6 .
Lu11 Lu3 C45 129.1(6) . .
Lu14 Lu3 C45 115.1(7) 6 .
C22 Lu3 C45 38.08(9) . .
Lu12 Lu3 C23 103.2(11) . .
Lu3 Lu3 C23 117.96(17) 6 .
Lu16 Lu3 C23 80.9(11) . .
Lu10 Lu3 C23 143.8(9) . .
Lu16 Lu3 C23 109.8(10) 6 .
Lu12 Lu3 C23 137.0(4) 6 .
Lu11 Lu3 C23 81.8(5) . .
Lu14 Lu3 C23 112.0(8) 6 .
C22 Lu3 C23 40.22(8) . .
C45 Lu3 C23 59.96(12) . .
Lu12 Lu3 C46 72.1(10) . .
Lu3 Lu3 C46 119.98(17) 6 .
Lu16 Lu3 C46 128.6(15) . .
Lu10 Lu3 C46 87.4(8) . .
Lu16 Lu3 C46 153.6(7) 6 .
Lu12 Lu3 C46 120.1(7) 6 .
Lu11 Lu3 C46 102.6(7) . .
Lu14 Lu3 C46 87.1(6) 6 .
C22 Lu3 C46 59.79(14) . .
C45 Lu3 C46 29.99(8) . .
C23 Lu3 C46 59.03(13) . .
Lu1 Lu4 Lu13 75.6(7) . 6
Lu1 Lu4 Lu6 113.7(6) . .
Lu13 Lu4 Lu6 135.3(7) 6 .
Lu1 Lu4 Lu15 94.1(8) . .
Lu13 Lu4 Lu15 29.4(8) 6 .
Lu6 Lu4 Lu15 107.0(7) . .
Lu1 Lu4 Lu13 42.5(5) . .
Lu13 Lu4 Lu13 34.0(8) 6 .
Lu6 Lu4 Lu13 130.3(4) . .
Lu15 Lu4 Lu13 53.1(7) . .
Lu1 Lu4 Lu9 70.0(4) . .
Lu13 Lu4 Lu9 14.4(6) 6 .
Lu6 Lu4 Lu9 124.3(6) . .
Lu15 Lu4 Lu9 25.7(6) . .
Lu13 Lu4 Lu9 27.8(4) . .
Lu1 Lu4 C16 110.0(3) . .
Lu13 Lu4 C16 102.6(5) 6 .
Lu6 Lu4 C16 113.1(4) . .
Lu15 Lu4 C16 117.6(6) . .
Lu13 Lu4 C16 116.3(4) . .
Lu9 Lu4 C16 116.8(5) . .
Lu1 Lu4 C17 115.7(3) . .
Lu13 Lu4 C17 137.2(6) 6 .
Lu6 Lu4 C17 80.5(3) . .
Lu15 Lu4 C17 143.8(7) . .
Lu13 Lu4 C17 144.8(4) . .
Lu9 Lu4 C17 151.5(5) . .
C16 Lu4 C17 34.81(7) . .
Lu1 Lu4 Lu5 116.2(3) . .
Lu13 Lu4 Lu5 59.8(7) 6 .
Lu6 Lu4 Lu5 78.4(4) . .
Lu15 Lu4 Lu5 30.6(7) . .
Lu13 Lu4 Lu5 80.5(5) . .
Lu9 Lu4 Lu5 55.3(6) . .
C16 Lu4 Lu5 121.8(3) . .
C17 Lu4 Lu5 128.2(4) . .
Lu1 Lu4 Lu11 110.6(7) . 6
Lu13 Lu4 Lu11 122.1(8) 6 6
Lu6 Lu4 Lu11 13.5(5) . 6
Lu15 Lu4 Lu11 94.5(8) . 6
Lu13 Lu4 Lu11 118.6(6) . 6
Lu9 Lu4 Lu11 110.8(7) . 6
C16 Lu4 Lu11 125.1(6) . 6
C17 Lu4 Lu11 93.7(5) . 6
Lu5 Lu4 Lu11 67.4(5) . 6
Lu1 Lu4 Lu4 14.7(2) . 6
Lu13 Lu4 Lu4 65.0(7) 6 6
Lu6 Lu4 Lu4 113.1(4) . 6
Lu15 Lu4 Lu4 80.2(7) . 6
Lu13 Lu4 Lu4 31.1(4) . 6
Lu9 Lu4 Lu4 57.3(4) . 6
C16 Lu4 Lu4 121.17(19) . 6
C17 Lu4 Lu4 130.41(19) . 6
Lu5 Lu4 Lu4 101.4(2) . 6
Lu11 Lu4 Lu4 106.6(6) 6 6
Lu1 Lu4 C15 78.5(2) . .
Lu13 Lu4 C15 89.8(6) 6 .
Lu6 Lu4 C15 134.5(4) . .
Lu15 Lu4 C15 116.0(6) . .
Lu13 Lu4 C15 89.3(4) . .
Lu9 Lu4 C15 101.2(6) . .
C16 Lu4 C15 32.07(6) . .
C17 Lu4 C15 56.03(9) . .
Lu5 Lu4 C15 137.8(3) . .
Lu11 Lu4 C15 147.9(5) 6 .
Lu4 Lu4 C15 89.09(17) 6 .
Lu2 Lu5 Lu15 134.9(16) . .
Lu2 Lu5 Lu7 69.7(7) . .
Lu15 Lu5 Lu7 65.2(14) . .
Lu2 Lu5 Lu13 146.9(6) . 6
Lu15 Lu5 Lu13 31.9(13) . 6
Lu7 Lu5 Lu13 87.2(7) . 6
Lu2 Lu5 Lu9 129.2(9) . .
Lu15 Lu5 Lu9 10.8(10) . .
Lu7 Lu5 Lu9 60.7(8) . .
Lu13 Lu5 Lu9 29.2(6) 6 .
Lu2 Lu5 C59 111.6(5) . .
Lu15 Lu5 C59 94.2(10) . .
Lu7 Lu5 C59 124.4(5) . .
Lu13 Lu5 C59 101.0(4) 6 .
Lu9 Lu5 C59 104.9(5) . .
Lu2 Lu5 Lu14 40.3(8) . .
Lu15 Lu5 Lu14 135.3(11) . .
Lu7 Lu5 Lu14 88.0(8) . .
Lu13 Lu5 Lu14 118.9(8) 6 .
Lu9 Lu5 Lu14 124.5(7) . .
C59 Lu5 Lu14 130.3(7) . .
Lu2 Lu5 Lu4 132.4(6) . .
Lu15 Lu5 Lu4 63.4(12) . .
Lu7 Lu5 Lu4 106.0(5) . .
Lu13 Lu5 Lu4 31.7(5) 6 .
Lu9 Lu5 Lu4 58.8(7) . .
C59 Lu5 Lu4 108.9(4) . .
Lu14 Lu5 Lu4 93.6(8) . .
Lu2 Lu5 C78 81.3(4) . .
Lu15 Lu5 C78 103.0(10) . .
Lu7 Lu5 C78 95.7(5) . .
Lu13 Lu5 C78 125.8(5) 6 .
Lu9 Lu5 C78 112.6(6) . .
C59 Lu5 C78 36.42(9) . .
Lu14 Lu5 C78 115.3(7) . .
Lu4 Lu5 C78 144.4(4) . .
Lu2 Lu5 Lu6 102.3(6) . .
Lu15 Lu5 Lu6 94.9(12) . .
Lu7 Lu5 Lu6 113.0(4) . .
Lu13 Lu5 Lu6 64.4(5) 6 .
Lu9 Lu5 Lu6 88.0(6) . .
C59 Lu5 Lu6 120.1(4) . .
Lu14 Lu5 Lu6 62.1(8) . .
Lu4 Lu5 Lu6 33.5(2) . .
C78 Lu5 Lu6 150.6(4) . .
Lu2 Lu5 C60 108.4(6) . .
Lu15 Lu5 C60 113.3(12) . .
Lu7 Lu5 C60 158.2(5) . .
Lu13 Lu5 C60 101.7(5) 6 .
Lu9 Lu5 C60 121.6(5) . .
C59 Lu5 C60 34.67(11) . .
Lu14 Lu5 C60 104.4(7) . .
Lu4 Lu5 C60 91.2(3) . .
C78 Lu5 C60 62.84(15) . .
Lu6 Lu5 C60 88.7(4) . .
Lu2 Lu5 C77 90.2(6) . .
Lu15 Lu5 C77 72.8(12) . .
Lu7 Lu5 C77 67.0(4) . .
Lu13 Lu5 C77 102.6(5) 6 .
Lu9 Lu5 C77 80.6(6) . .
C59 Lu5 C77 57.56(15) . .
Lu14 Lu5 C77 130.4(8) . .
Lu4 Lu5 C77 133.3(4) . .
C78 Lu5 C77 35.19(11) . .
Lu6 Lu5 C77 166.7(4) . .
C60 Lu5 C77 91.54(19) . .
Lu11 Lu6 Lu4 148.7(11) 6 .
Lu11 Lu6 Lu16 46.4(15) 6 6
Lu4 Lu6 Lu16 120.6(9) . 6
Lu11 Lu6 Lu1 133.3(13) 6 .
Lu4 Lu6 Lu1 30.7(3) . .
Lu16 Lu6 Lu1 92.1(9) 6 .
Lu11 Lu6 C19 82.4(10) 6 .
Lu4 Lu6 C19 127.9(4) . .
Lu16 Lu6 C19 83.9(8) 6 .
Lu1 Lu6 C19 118.9(3) . .
Lu11 Lu6 C18 118.3(11) 6 .
Lu4 Lu6 C18 92.6(4) . .
Lu16 Lu6 C18 110.4(9) 6 .
Lu1 Lu6 C18 93.0(3) . .
C19 Lu6 C18 36.10(9) . .
Lu11 Lu6 C40 69.4(11) 6 .
Lu4 Lu6 C40 139.3(5) . .
Lu16 Lu6 C40 96.8(8) 6 .
Lu1 Lu6 C40 149.9(3) . .
C19 Lu6 C40 34.69(9) . .
C18 Lu6 C40 56.97(13) . .
Lu11 Lu6 Lu13 128.2(11) 6 6
Lu4 Lu6 Lu13 20.9(4) . 6
Lu16 Lu6 Lu13 111.5(8) 6 6
Lu1 Lu6 Lu13 37.6(4) . 6
C19 Lu6 Lu13 148.8(5) . 6
C18 Lu6 Lu13 113.4(5) . 6
C40 Lu6 Lu13 151.4(5) . 6
Lu11 Lu6 C38 117.5(13) 6 .
Lu4 Lu6 C38 84.3(4) . .
Lu16 Lu6 C38 152.6(8) 6 .
Lu1 Lu6 C38 108.9(3) . .
C19 Lu6 C38 70.77(15) . .
C18 Lu6 C38 52.87(13) . .
C40 Lu6 C38 56.34(13) . .
Lu13 Lu6 C38 95.7(4) 6 .
Lu11 Lu6 Lu14 30.1(12) 6 .
Lu4 Lu6 Lu14 120.1(8) . .
Lu16 Lu6 Lu14 58.8(12) 6 .
Lu1 Lu6 Lu14 117.3(6) . .
C19 Lu6 Lu14 111.9(8) . .
C18 Lu6 Lu14 147.0(7) . .
C40 Lu6 Lu14 91.7(6) . .
Lu13 Lu6 Lu14 99.2(8) 6 .
C38 Lu6 Lu14 121.0(6) . .
Lu11 Lu6 Lu5 85.4(11) 6 .
Lu4 Lu6 Lu5 68.1(4) . .
Lu16 Lu6 Lu5 100.6(9) 6 .
Lu1 Lu6 Lu5 82.5(3) . .
C19 Lu6 Lu5 158.1(4) . .
C18 Lu6 Lu5 148.9(4) . .
C40 Lu6 Lu5 123.6(4) . .
Lu13 Lu6 Lu5 48.8(4) 6 .
C38 Lu6 Lu5 99.4(4) . .
Lu14 Lu6 Lu5 55.5(8) . .
Lu11 Lu6 C17 143.8(11) 6 .
Lu4 Lu6 C17 66.3(3) . .
Lu16 Lu6 C17 142.3(10) 6 .
Lu1 Lu6 C17 81.1(3) . .
C19 Lu6 C17 67.95(15) . .
C18 Lu6 C17 34.23(9) . .
C40 Lu6 C17 74.37(15) . .
Lu13 Lu6 C17 85.1(4) 6 .
C38 Lu6 C17 33.81(9) . .
Lu14 Lu6 C17 154.7(7) . .
Lu5 Lu6 C17 115.0(4) . .
Lu15 Lu7 Lu15 56.8(18) . 6
Lu15 Lu7 Lu2 118.9(10) . 6
Lu15 Lu7 Lu2 65.4(9) 6 6
Lu15 Lu7 Lu2 65.4(9) . .
Lu15 Lu7 Lu2 119.0(10) 6 .
Lu2 Lu7 Lu2 142.2(7) 6 .
Lu15 Lu7 Lu8 132.5(10) . .
Lu15 Lu7 Lu8 132.5(10) 6 .
Lu2 Lu7 Lu8 76.4(5) 6 .
Lu2 Lu7 Lu8 76.4(5) . .
Lu15 Lu7 Lu5 93.5(11) . 6
Lu15 Lu7 Lu5 38.6(9) 6 6
Lu2 Lu7 Lu5 26.8(2) 6 6
Lu2 Lu7 Lu5 141.5(6) . 6
Lu8 Lu7 Lu5 100.1(5) . 6
Lu15 Lu7 Lu5 38.6(9) . .
Lu15 Lu7 Lu5 93.5(11) 6 .
Lu2 Lu7 Lu5 141.5(6) 6 .
Lu2 Lu7 Lu5 26.9(2) . .
Lu8 Lu7 Lu5 100.1(5) . .
Lu5 Lu7 Lu5 124.6(8) 6 .
Lu15 Lu7 C76 105.0(9) . .
Lu15 Lu7 C76 114.2(10) 6 .
Lu2 Lu7 C76 115.4(4) 6 .
Lu2 Lu7 C76 97.4(3) . .
Lu8 Lu7 C76 107.0(8) . .
Lu5 Lu7 C76 119.7(5) 6 .
Lu5 Lu7 C76 102.4(4) . .
Lu15 Lu7 Lu9 28.4(9) . .
Lu15 Lu7 Lu9 28.4(9) 6 .
Lu2 Lu7 Lu9 92.1(5) 6 .
Lu2 Lu7 Lu9 92.1(5) . .
Lu8 Lu7 Lu9 139.7(8) . .
Lu5 Lu7 Lu9 65.7(5) 6 .
Lu5 Lu7 Lu9 65.7(5) . .
C76 Lu7 Lu9 112.8(9) . .
Lu15 Lu7 C75 111.3(11) . .
Lu15 Lu7 C75 80.0(8) 6 .
Lu2 Lu7 C75 74.07(18) 6 .
Lu2 Lu7 C75 142.4(5) . .
Lu8 Lu7 C75 116.2(7) . .
Lu5 Lu7 C75 74.0(3) 6 .
Lu5 Lu7 C75 136.3(7) . .
C76 Lu7 C75 45.8(2) . .
Lu9 Lu7 C75 96.6(7) . .
Lu15 Lu7 C87 126.1(8) . .
Lu15 Lu7 C87 149.3(9) 6 .
Lu2 Lu7 C87 113.2(6) 6 .
Lu2 Lu7 C87 81.8(4) . .
Lu8 Lu7 C87 71.4(6) . .
Lu5 Lu7 C87 134.2(5) 6 .
Lu5 Lu7 C87 101.2(3) . .
C76 Lu7 C87 36.4(2) . .
Lu9 Lu7 C87 145.9(7) . .
C75 Lu7 C87 70.7(3) . .
Lu15 Lu7 C77 68.7(8) . .
Lu15 Lu7 C77 98.8(10) 6 .
Lu2 Lu7 C77 141.7(5) 6 .
Lu2 Lu7 C77 76.1(2) . .
Lu8 Lu7 C77 128.6(6) . .
Lu5 Lu7 C77 127.8(7) 6 .
Lu5 Lu7 C77 69.7(3) . .
C76 Lu7 C77 36.96(17) . .
Lu9 Lu7 C77 83.5(7) . .
C75 Lu7 C77 68.7(3) . .
C87 Lu7 C77 62.4(2) . .
Lu7 Lu8 Lu10 123.5(8) . .
Lu7 Lu8 C84 130.7(7) . .
Lu10 Lu8 C84 105.6(8) . .
Lu7 Lu8 Lu2 51.4(3) . .
Lu10 Lu8 Lu2 101.3(5) . .
C84 Lu8 Lu2 126.7(3) . .
Lu7 Lu8 Lu2 51.4(3) . 6
Lu10 Lu8 Lu2 101.3(5) . 6
C84 Lu8 Lu2 119.1(2) . 6
Lu2 Lu8 Lu2 99.1(5) . 6
Lu7 Lu8 C85 92.3(6) . .
Lu10 Lu8 C85 143.4(8) . .
C84 Lu8 C85 38.43(14) . .
Lu2 Lu8 C85 107.6(4) . .
Lu2 Lu8 C85 95.8(4) 6 .
Lu7 Lu8 Lu14 93.9(8) . .
Lu10 Lu8 Lu14 59.2(9) . .
C84 Lu8 Lu14 116.4(6) . .
Lu2 Lu8 Lu14 47.0(8) . .
Lu2 Lu8 Lu14 124.4(6) 6 .
C85 Lu8 Lu14 132.0(7) . .
Lu7 Lu8 Lu14 93.9(8) . 6
Lu10 Lu8 Lu14 59.2(9) . 6
C84 Lu8 Lu14 109.0(6) . 6
Lu2 Lu8 Lu14 124.4(6) . 6
Lu2 Lu8 Lu14 47.0(8) 6 6
C85 Lu8 Lu14 116.9(7) . 6
Lu14 Lu8 Lu14 110.0(15) . 6
Lu7 Lu8 C86 84.2(5) . .
Lu10 Lu8 C86 132.0(4) . .
C84 Lu8 C86 57.50(17) . .
Lu2 Lu8 C86 125.3(6) . .
Lu2 Lu8 C86 63.7(2) 6 .
C85 Lu8 C86 35.68(12) . .
Lu14 Lu8 C86 167.1(9) . .
Lu14 Lu8 C86 82.9(8) 6 .
Lu7 Lu8 C69 133.7(5) . .
Lu10 Lu8 C69 90.2(7) . .
C84 Lu8 C69 32.78(12) . .
Lu2 Lu8 C69 159.4(3) . .
Lu2 Lu8 C69 95.26(12) 6 .
C85 Lu8 C69 55.96(17) . .
Lu14 Lu8 C69 132.1(9) . .
Lu14 Lu8 C69 76.2(6) 6 .
C86 Lu8 C69 50.06(12) . .
Lu7 Lu8 C87 66.0(5) . .
Lu10 Lu8 C87 162.1(4) . .
C84 Lu8 C87 68.2(2) . .
Lu2 Lu8 C87 72.2(3) . .
Lu2 Lu8 C87 96.3(5) 6 .
C85 Lu8 C87 35.86(16) . .
Lu14 Lu8 C87 107.5(8) . .
Lu14 Lu8 C87 138.4(9) 6 .
C86 Lu8 C87 60.1(2) . .
C69 Lu8 C87 91.7(3) . .
Lu7 Lu8 Lu12 108.6(6) . 6
Lu10 Lu8 Lu12 27.5(5) . 6
C84 Lu8 Lu12 117.7(6) . 6
Lu2 Lu8 Lu12 74.5(4) . 6
Lu2 Lu8 Lu12 111.2(4) 6 6
C85 Lu8 Lu12 152.4(5) . 6
Lu14 Lu8 Lu12 32.2(8) . 6
Lu14 Lu8 Lu12 80.3(10) 6 6
C86 Lu8 Lu12 159.4(6) . 6
C69 Lu8 Lu12 113.8(6) . 6
C87 Lu8 Lu12 139.5(4) . 6
Lu15 Lu9 Lu15 119(4) . 6
Lu15 Lu9 Lu13 143(3) . .
Lu15 Lu9 Lu13 72.7(18) 6 .
Lu15 Lu9 Lu13 72.7(18) . 6
Lu15 Lu9 Lu13 143(3) 6 6
Lu13 Lu9 Lu13 79(2) . 6
Lu15 Lu9 C56 96(2) . .
Lu15 Lu9 C56 86.3(19) 6 .
Lu13 Lu9 C56 120.1(11) . .
Lu13 Lu9 C56 128.8(12) 6 .
Lu15 Lu9 Lu7 60(2) . .
Lu15 Lu9 Lu7 60(2) 6 .
Lu13 Lu9 Lu7 118.9(13) . .
Lu13 Lu9 Lu7 118.9(13) 6 .
C56 Lu9 Lu7 93.8(11) . .
Lu15 Lu9 C33 118.9(15) . .
Lu15 Lu9 C33 102.9(14) 6 .
Lu13 Lu9 C33 88.1(13) . .
Lu13 Lu9 C33 99.1(15) 6 .
C56 Lu9 C33 42.4(3) . .
Lu7 Lu9 C33 135.8(12) . .
Lu15 Lu9 Lu5 112(2) . 6
Lu15 Lu9 Lu5 13.5(12) 6 6
Lu13 Lu9 Lu5 71.0(10) . 6
Lu13 Lu9 Lu5 132.1(13) 6 6
C56 Lu9 Lu5 98.7(8) . 6
Lu7 Lu9 Lu5 53.6(5) . 6
C33 Lu9 Lu5 115.9(4) . 6
Lu15 Lu9 Lu5 13.5(12) . .
Lu15 Lu9 Lu5 112(2) 6 .
Lu13 Lu9 Lu5 132.1(13) . .
Lu13 Lu9 Lu5 71.0(10) 6 .
C56 Lu9 Lu5 107.8(9) . .
Lu7 Lu9 Lu5 53.6(5) . .
C33 Lu9 Lu5 132.3(5) . .
Lu5 Lu9 Lu5 103.0(10) 6 .
Lu15 Lu9 Lu1 103(2) . .
Lu15 Lu9 Lu1 103(2) 6 .
Lu13 Lu9 Lu1 41.8(11) . .
Lu13 Lu9 Lu1 41.8(11) 6 .
C56 Lu9 Lu1 151.5(12) . .
Lu7 Lu9 Lu1 114.1(7) . .
C33 Lu9 Lu1 109.2(11) . .
Lu5 Lu9 Lu1 93.9(6) 6 .
Lu5 Lu9 Lu1 93.9(6) . .
Lu15 Lu9 Lu4 72(2) . .
Lu15 Lu9 Lu4 128(2) 6 .
Lu13 Lu9 Lu4 74.4(14) . .
Lu13 Lu9 Lu4 17.0(7) 6 .
C56 Lu9 Lu4 145.3(7) . .
Lu7 Lu9 Lu4 106.3(6) . .
C33 Lu9 Lu4 114.8(11) . .
Lu5 Lu9 Lu4 116.0(7) 6 .
Lu5 Lu9 Lu4 66.0(4) . .
Lu1 Lu9 Lu4 33.0(4) . .
Lu15 Lu9 Lu4 128(2) . 6
Lu15 Lu9 Lu4 72(2) 6 6
Lu13 Lu9 Lu4 17.0(7) . 6
Lu13 Lu9 Lu4 74.4(14) 6 6
C56 Lu9 Lu4 135.7(5) . 6
Lu7 Lu9 Lu4 106.3(6) . 6
C33 Lu9 Lu4 104.9(9) . 6
Lu5 Lu9 Lu4 66.0(4) 6 6
Lu5 Lu9 Lu4 116.0(7) . 6
Lu1 Lu9 Lu4 33.0(4) . 6
Lu4 Lu9 Lu4 65.4(7) . 6
Lu3 Lu10 Lu3 49.6(14) . 6
Lu3 Lu10 Lu12 90(2) . 6
Lu3 Lu10 Lu12 41.6(9) 6 6
Lu3 Lu10 Lu12 41.6(9) . .
Lu3 Lu10 Lu12 90(2) 6 .
Lu12 Lu10 Lu12 126(3) 6 .
Lu3 Lu10 Lu16 22.5(8) . .
Lu3 Lu10 Lu16 52.7(13) 6 .
Lu12 Lu10 Lu16 85.1(18) 6 .
Lu12 Lu10 Lu16 40.5(14) . .
Lu3 Lu10 Lu16 52.7(13) . 6
Lu3 Lu10 Lu16 22.5(8) 6 6
Lu12 Lu10 Lu16 40.5(14) 6 6
Lu12 Lu10 Lu16 85.1(18) . 6
Lu16 Lu10 Lu16 44.6(19) . 6
Lu3 Lu10 Lu8 126.5(11) . .
Lu3 Lu10 Lu8 126.5(11) 6 .
Lu12 Lu10 Lu8 97.1(13) 6 .
Lu12 Lu10 Lu8 97.1(13) . .
Lu16 Lu10 Lu8 105.2(9) . .
Lu16 Lu10 Lu8 105.2(9) 6 .
Lu3 Lu10 Lu14 74.3(10) . 6
Lu3 Lu10 Lu14 116.3(15) 6 6
Lu12 Lu10 Lu14 133.9(15) 6 6
Lu12 Lu10 Lu14 35.1(13) . 6
Lu16 Lu10 Lu14 63.9(12) . 6
Lu16 Lu10 Lu14 101.8(12) 6 6
Lu8 Lu10 Lu14 63.0(10) . 6
Lu3 Lu10 Lu14 116.3(15) . .
Lu3 Lu10 Lu14 74.3(10) 6 .
Lu12 Lu10 Lu14 35.1(13) 6 .
Lu12 Lu10 Lu14 133.9(15) . .
Lu16 Lu10 Lu14 101.8(12) . .
Lu16 Lu10 Lu14 63.9(12) 6 .
Lu8 Lu10 Lu14 63.0(10) . .
Lu14 Lu10 Lu14 116.4(16) 6 .
Lu3 Lu10 C44 104.4(13) . .
Lu3 Lu10 C44 93.2(10) 6 .
Lu12 Lu10 C44 93.0(9) 6 .
Lu12 Lu10 C44 117.4(12) . .
Lu16 Lu10 C44 126.5(12) . .
Lu16 Lu10 C44 114.9(10) 6 .
Lu8 Lu10 C44 128.0(12) . .
Lu14 Lu10 C44 132.5(8) 6 .
Lu14 Lu10 C44 106.7(7) . .
Lu3 Lu10 C67 133.3(11) . .
Lu3 Lu10 C67 126.8(10) 6 .
Lu12 Lu10 C67 109.7(11) 6 .
Lu12 Lu10 C67 121.4(11) . .
Lu16 Lu10 C67 154.5(9) . .
Lu16 Lu10 C67 145.5(9) 6 .
Lu8 Lu10 C67 93.7(10) . .
Lu14 Lu10 C67 112.5(10) 6 .
Lu14 Lu10 C67 101.9(9) . .
C44 Lu10 C67 35.7(3) . .
Lu3 Lu10 C45 69.6(10) . .
Lu3 Lu10 C45 80.5(12) 6 .
Lu12 Lu10 C45 105.2(14) 6 .
Lu12 Lu10 C45 82.5(11) . .
Lu16 Lu10 C45 92.0(10) . .
Lu16 Lu10 C45 101.6(12) 6 .
Lu8 Lu10 C45 153.0(11) . .
Lu14 Lu10 C45 108.9(8) 6 .
Lu14 Lu10 C45 134.3(10) . .
C44 Lu10 C45 37.1(3) . .
C67 Lu10 C45 64.6(4) . .
Lu6 Lu11 Lu16 95(2) 6 .
Lu6 Lu11 Lu12 141.4(19) 6 .
Lu16 Lu11 Lu12 53.0(18) . .
Lu6 Lu11 Lu14 130.8(17) 6 6
Lu16 Lu11 Lu14 96(2) . 6
Lu12 Lu11 Lu14 48.7(13) . 6
Lu6 Lu11 Lu3 123.7(18) 6 .
Lu16 Lu11 Lu3 29.8(16) . .
Lu12 Lu11 Lu3 24.0(6) . .
Lu14 Lu11 Lu3 71.4(14) 6 .
Lu6 Lu11 C26 99.0(14) 6 .
Lu16 Lu11 C26 114.5(15) . .
Lu12 Lu11 C26 113.0(11) . .
Lu14 Lu11 C26 119.0(14) 6 .
Lu3 Lu11 C26 112.0(9) . .
Lu6 Lu11 C6 81.3(13) 6 .
Lu16 Lu11 C6 88.3(16) . .
Lu12 Lu11 C6 114.2(11) . .
Lu14 Lu11 C6 146.6(15) 6 .
Lu3 Lu11 C6 99.7(9) . .
C26 Lu11 C6 33.3(2) . .
Lu6 Lu11 Lu4 17.8(6) 6 6
Lu16 Lu11 Lu4 91.1(17) . 6
Lu12 Lu11 Lu4 127.9(11) . 6
Lu14 Lu11 Lu4 114.3(12) 6 6
Lu3 Lu11 Lu4 116.0(10) . 6
C26 Lu11 Lu4 116.3(11) . 6
C6 Lu11 Lu4 98.6(9) . 6
Lu6 Lu11 C25 134.7(15) 6 .
Lu16 Lu11 C25 104.9(15) . .
Lu12 Lu11 C25 79.8(9) . .
Lu14 Lu11 C25 87.5(13) 6 .
Lu3 Lu11 C25 87.2(8) . .
C26 Lu11 C25 35.7(2) . .
C6 Lu11 C25 59.6(4) . .
Lu4 Lu11 C25 151.7(11) 6 .
Lu6 Lu11 Lu2 89.4(11) 6 6
Lu16 Lu11 Lu2 107.5(15) . 6
Lu12 Lu11 Lu2 82.3(9) . 6
Lu14 Lu11 Lu2 41.7(11) 6 6
Lu3 Lu11 Lu2 97.9(8) . 6
C26 Lu11 Lu2 136.1(11) . 6
C6 Lu11 Lu2 162.4(12) . 6
Lu4 Lu11 Lu2 74.0(5) 6 6
C25 Lu11 Lu2 121.1(9) . 6
Lu6 Lu11 Lu5 70.7(10) 6 6
Lu16 Lu11 Lu5 109.9(13) . 6
Lu12 Lu11 Lu5 98.2(9) . 6
Lu14 Lu11 Lu5 60.5(12) 6 6
Lu3 Lu11 Lu5 109.4(8) . 6
C26 Lu11 Lu5 135.2(11) . 6
C6 Lu11 Lu5 147.5(12) . 6
Lu4 Lu11 Lu5 55.9(4) 6 6
C25 Lu11 Lu5 134.2(10) . 6
Lu2 Lu11 Lu5 18.8(2) 6 6
Lu6 Lu11 C27 88.4(15) 6 .
Lu16 Lu11 C27 148.0(15) . .
Lu12 Lu11 C27 130.1(12) . .
Lu14 Lu11 C27 105.6(13) 6 .
Lu3 Lu11 C27 141.1(9) . .
C26 Lu11 C27 33.9(3) . .
C6 Lu11 C27 60.7(5) . .
Lu4 Lu11 C27 100.7(9) 6 .
C25 Lu11 C27 54.0(4) . .
Lu2 Lu11 C27 104.3(8) 6 .
Lu5 Lu11 C27 101.3(8) 6 .
Lu3 Lu12 Lu10 62.6(18) . .
Lu3 Lu12 Lu16 53.4(17) . .
Lu10 Lu12 Lu16 104(2) . .
Lu3 Lu12 Lu14 156.1(16) . 6
Lu10 Lu12 Lu14 115(2) . 6
Lu16 Lu12 Lu14 109(2) . 6
Lu3 Lu12 Lu3 22.5(8) . 6
Lu10 Lu12 Lu3 42.5(14) . 6
Lu16 Lu12 Lu3 64.6(17) . 6
Lu14 Lu12 Lu3 141.5(13) 6 6
Lu3 Lu12 Lu11 101.3(16) . .
Lu10 Lu12 Lu11 145.6(14) . .
Lu16 Lu12 Lu11 49.0(16) . .
Lu14 Lu12 Lu11 67.0(16) 6 .
Lu3 Lu12 Lu11 113.1(12) 6 .
Lu3 Lu12 Lu12 42.4(12) . 6
Lu10 Lu12 Lu12 27.2(13) . 6
Lu16 Lu12 Lu12 77.0(17) . 6
Lu14 Lu12 Lu12 124.5(13) 6 6
Lu3 Lu12 Lu12 19.9(5) 6 6
Lu11 Lu12 Lu12 121.1(9) . 6
Lu3 Lu12 Lu16 30.9(9) . 6
Lu10 Lu12 Lu16 62.8(15) . 6
Lu16 Lu12 Lu16 41.4(19) . 6
Lu14 Lu12 Lu16 125.3(12) 6 6
Lu3 Lu12 Lu16 26.6(7) 6 6
Lu11 Lu12 Lu16 87.6(12) . 6
Lu12 Lu12 Lu16 35.6(9) 6 6
Lu3 Lu12 C46 87.8(11) . .
Lu10 Lu12 C46 90.6(11) . .
Lu16 Lu12 C46 120.4(12) . .
Lu14 Lu12 C46 116.1(11) 6 .
Lu3 Lu12 C46 97.3(8) 6 .
Lu11 Lu12 C46 120.5(9) . .
Lu12 Lu12 C46 105.0(5) 6 .
Lu16 Lu12 C46 118.6(9) 6 .
Lu3 Lu12 C47 123.4(13) . .
Lu10 Lu12 C47 95.1(12) . .
Lu16 Lu12 C47 152.1(13) . .
Lu14 Lu12 C47 79.9(10) 6 .
Lu3 Lu12 C47 124.6(9) 6 .
Lu11 Lu12 C47 118.3(11) . .
Lu12 Lu12 C47 120.6(4) 6 .
Lu16 Lu12 C47 150.9(11) 6 .
C46 Lu12 C47 38.21(18) . .
Lu3 Lu12 C24 91.7(11) . .
Lu10 Lu12 C24 123.6(13) . .
Lu16 Lu12 C24 95.6(11) . .
Lu14 Lu12 C24 107.2(13) 6 .
Lu3 Lu12 C24 111.2(6) 6 .
Lu11 Lu12 C24 84.8(8) . .
Lu12 Lu12 C24 127.6(4) 6 .
Lu16 Lu12 C24 118.2(9) 6 .
C46 Lu12 C24 35.80(16) . .
C47 Lu12 C24 56.6(2) . .
Lu3 Lu12 Lu8 107.3(13) . .
Lu10 Lu12 Lu8 55.5(13) . .
Lu16 Lu12 Lu8 110.4(10) . .
Lu14 Lu12 Lu8 60.8(13) 6 .
Lu3 Lu12 Lu8 85.2(6) 6 .
Lu11 Lu12 Lu8 108.5(8) . .
Lu12 Lu12 Lu8 65.6(4) 6 .
Lu16 Lu12 Lu8 85.9(8) 6 .
C46 Lu12 Lu8 124.6(7) . .
C47 Lu12 Lu8 97.1(6) . .
C24 Lu12 Lu8 153.5(6) . .
Lu9 Lu13 Lu15 50.3(13) . 6
Lu9 Lu13 Lu4 148.7(13) . 6
Lu15 Lu13 Lu4 120.2(17) 6 6
Lu9 Lu13 Lu13 50.5(12) . 6
Lu15 Lu13 Lu13 97.8(16) 6 6
Lu4 Lu13 Lu13 115.0(7) 6 6
Lu9 Lu13 Lu1 110.7(13) . .
Lu15 Lu13 Lu1 136.3(11) 6 .
Lu4 Lu13 Lu1 52.0(7) 6 .
Lu13 Lu13 Lu1 63.7(5) 6 .
Lu9 Lu13 Lu15 17.5(12) . .
Lu15 Lu13 Lu15 60(2) 6 .
Lu4 Lu13 Lu15 133.0(10) 6 .
Lu13 Lu13 Lu15 38.3(9) 6 .
Lu1 Lu13 Lu15 93.9(9) . .
Lu9 Lu13 Lu5 79.8(13) . 6
Lu15 Lu13 Lu5 32.0(14) 6 6
Lu4 Lu13 Lu5 88.5(7) 6 6
Lu13 Lu13 Lu5 119.0(4) 6 6
Lu1 Lu13 Lu5 121.1(6) . 6
Lu15 Lu13 Lu5 83.8(9) . 6
Lu9 Lu13 C32 98.4(12) . .
Lu15 Lu13 C32 100.0(12) 6 .
Lu4 Lu13 C32 112.9(8) 6 .
Lu13 Lu13 C32 109.0(4) 6 .
Lu1 Lu13 C32 123.1(8) . .
Lu15 Lu13 C32 113.1(9) . .
Lu5 Lu13 C32 111.2(7) 6 .
Lu9 Lu13 Lu4 77.8(12) . .
Lu15 Lu13 Lu4 115.8(15) 6 .
Lu4 Lu13 Lu4 83.9(9) 6 .
Lu13 Lu13 Lu4 31.1(4) 6 .
Lu1 Lu13 Lu4 33.3(3) . .
Lu15 Lu13 Lu4 61.8(9) . .
Lu5 Lu13 Lu4 121.2(5) 6 .
C32 Lu13 Lu4 125.4(6) . .
Lu9 Lu13 C33 64.3(12) . .
Lu15 Lu13 C33 83.9(13) 6 .
Lu4 Lu13 C33 146.5(8) 6 .
Lu13 Lu13 C33 80.8(3) 6 .
Lu1 Lu13 C33 126.9(7) . .
Lu15 Lu13 C33 78.1(8) . .
Lu5 Lu13 C33 110.1(8) 6 .
C32 Lu13 C33 34.99(18) . .
Lu4 Lu13 C33 107.5(6) . .
Lu9 Lu13 C13 124.2(14) . .
Lu15 Lu13 C13 137.9(12) 6 .
Lu4 Lu13 C13 83.7(7) 6 .
Lu13 Lu13 C13 102.3(4) 6 .
Lu1 Lu13 C13 85.8(7) . .
Lu15 Lu13 C13 130.4(8) . .
Lu5 Lu13 C13 137.2(7) 6 .
C32 Lu13 C13 38.32(17) . .
Lu4 Lu13 C13 99.8(6) . .
C33 Lu13 C13 63.6(2) . .
Lu9 Lu13 C31 108.4(12) . .
Lu15 Lu13 C31 79.5(13) 6 .
Lu4 Lu13 C31 96.9(8) 6 .
Lu13 Lu13 C31 143.5(3) 6 .
Lu1 Lu13 C31 139.2(8) . .
Lu15 Lu13 C31 125.9(11) . .
Lu5 Lu13 C31 77.0(5) 6 .
C32 Lu13 C31 38.0(2) . .
Lu4 Lu13 C31 161.8(6) . .
C33 Lu13 C31 62.7(3) . .
C13 Lu13 C31 62.4(2) . .
Lu12 Lu14 Lu11 64.3(17) 6 6
Lu12 Lu14 Lu2 135.1(13) 6 .
Lu11 Lu14 Lu2 99.6(14) 6 .
Lu12 Lu14 Lu3 8.9(6) 6 6
Lu11 Lu14 Lu3 60.7(13) 6 6
Lu2 Lu14 Lu3 126.4(9) . 6
Lu12 Lu14 Lu10 30.1(11) 6 .
Lu11 Lu14 Lu10 89.0(17) 6 .
Lu2 Lu14 Lu10 117.6(12) . .
Lu3 Lu14 Lu10 29.4(8) 6 .
Lu12 Lu14 Lu16 35.1(12) 6 6
Lu11 Lu14 Lu16 34.8(12) 6 6
Lu2 Lu14 Lu16 109.0(11) . 6
Lu3 Lu14 Lu16 28.6(9) 6 6
Lu10 Lu14 Lu16 54.6(13) . 6
Lu12 Lu14 Lu8 87.0(13) 6 .
Lu11 Lu14 Lu8 123.1(12) 6 .
Lu2 Lu14 Lu8 66.6(10) . .
Lu3 Lu14 Lu8 83.3(9) 6 .
Lu10 Lu14 Lu8 57.8(9) . .
Lu16 Lu14 Lu8 95.2(11) 6 .
Lu12 Lu14 C64 105.6(16) 6 .
Lu11 Lu14 C64 112.0(16) 6 .
Lu2 Lu14 C64 119.2(14) . .
Lu3 Lu14 C64 114.3(13) 6 .
Lu10 Lu14 C64 113.6(12) . .
Lu16 Lu14 C64 126.8(16) 6 .
Lu8 Lu14 C64 123.0(12) . .
Lu12 Lu14 Lu5 124.7(11) 6 .
Lu11 Lu14 Lu5 81.3(12) 6 .
Lu2 Lu14 Lu5 18.3(3) . .
Lu3 Lu14 Lu5 115.9(8) 6 .
Lu10 Lu14 Lu5 117.1(9) . .
Lu16 Lu14 Lu5 93.6(10) 6 .
Lu8 Lu14 Lu5 76.9(10) . .
C64 Lu14 Lu5 127.6(13) . .
Lu12 Lu14 C81 136.6(15) 6 .
Lu11 Lu14 C81 137.2(16) 6 .
Lu2 Lu14 C81 84.6(12) . .
Lu3 Lu14 C81 145.0(12) 6 .
Lu10 Lu14 C81 126.8(13) . .
Lu16 Lu14 C81 164.1(15) 6 .
Lu8 Lu14 C81 97.8(12) . .
C64 Lu14 C81 37.5(3) . .
Lu5 Lu14 C81 98.2(12) . .
Lu12 Lu14 Lu6 76.8(13) 6 .
Lu11 Lu14 Lu6 19.0(7) 6 .
Lu2 Lu14 Lu6 80.7(8) . .
Lu3 Lu14 Lu6 71.0(8) 6 .
Lu10 Lu14 Lu6 95.5(12) . .
Lu16 Lu14 Lu6 42.5(10) 6 .
Lu8 Lu14 Lu6 112.5(8) . .
C64 Lu14 Lu6 124.5(12) . .
Lu5 Lu14 Lu6 62.4(6) . .
C81 Lu14 Lu6 137.1(12) . .
Lu12 Lu14 C63 102.7(17) 6 .
Lu11 Lu14 C63 79.1(13) 6 .
Lu2 Lu14 C63 115.5(12) . .
Lu3 Lu14 C63 108.9(14) 6 .
Lu10 Lu14 C63 126.8(15) . .
Lu16 Lu14 C63 104.3(15) 6 .
Lu8 Lu14 C63 157.7(11) . .
C64 Lu14 C63 35.2(3) . .
Lu5 Lu14 C63 112.0(11) . .
C81 Lu14 C63 61.4(4) . .
Lu6 Lu14 C63 89.4(9) . .
Lu9 Lu15 Lu13 57.0(16) . 6
Lu9 Lu15 Lu5 156(2) . .
Lu13 Lu15 Lu5 116(2) 6 .
Lu9 Lu15 Lu15 30(2) . 6
Lu13 Lu15 Lu15 82.2(16) 6 6
Lu5 Lu15 Lu15 133.4(11) . 6
Lu9 Lu15 Lu7 92(3) . .
Lu13 Lu15 Lu7 131.5(16) 6 .
Lu5 Lu15 Lu7 76.2(12) . .
Lu15 Lu15 Lu7 61.6(9) 6 .
Lu9 Lu15 Lu2 143(2) . .
Lu13 Lu15 Lu2 126.7(19) 6 .
Lu5 Lu15 Lu2 18.5(6) . .
Lu15 Lu15 Lu2 116.2(8) 6 .
Lu7 Lu15 Lu2 57.7(7) . .
Lu9 Lu15 Lu13 19.2(15) . .
Lu13 Lu15 Lu13 43.9(13) 6 .
Lu5 Lu15 Lu13 139.0(14) . .
Lu15 Lu15 Lu13 38.3(9) 6 .
Lu7 Lu15 Lu13 94.7(12) . .
Lu2 Lu15 Lu13 133.1(10) . .
Lu9 Lu15 Lu4 83(2) . .
Lu13 Lu15 Lu4 30.4(10) 6 .
Lu5 Lu15 Lu4 86.0(15) . .
Lu15 Lu15 Lu4 99.8(7) 6 .
Lu7 Lu15 Lu4 122.4(10) . .
Lu2 Lu15 Lu4 96.5(11) . .
Lu13 Lu15 Lu4 65.1(8) . .
Lu9 Lu15 C57 94(2) . .
Lu13 Lu15 C57 120.1(14) 6 .
Lu5 Lu15 C57 108.1(14) . .
Lu15 Lu15 C57 95.8(8) 6 .
Lu7 Lu15 C57 96.0(12) . .
Lu2 Lu15 C57 107.9(11) . .
Lu13 Lu15 C57 112.6(13) . .
Lu4 Lu15 C57 141.4(11) . .
Lu9 Lu15 C58 105.3(16) . .
Lu13 Lu15 C58 94.3(13) 6 .
Lu5 Lu15 C58 98.3(13) . .
Lu15 Lu15 C58 124.0(7) 6 .
Lu7 Lu15 C58 131.9(13) . .
Lu2 Lu15 C58 110.2(11) . .
Lu13 Lu15 C58 116.0(11) . .
Lu4 Lu15 C58 104.3(11) . .
C57 Lu15 C58 39.4(3) . .
Lu9 Lu15 C56 58.8(19) . .
Lu13 Lu15 C56 99.7(16) 6 .
Lu5 Lu15 C56 141.2(16) . .
Lu15 Lu15 C56 63.1(6) 6 .
Lu7 Lu15 C56 91.8(13) . .
Lu2 Lu15 C56 133.6(13) . .
Lu13 Lu15 C56 77.8(11) . .
Lu4 Lu15 C56 129.9(11) . .
C57 Lu15 C56 35.6(4) . .
C58 Lu15 C56 62.6(5) . .
Lu9 Lu15 C77 117(3) . .
Lu13 Lu15 C77 154.1(14) 6 .
Lu5 Lu15 C77 79.7(12) . .
Lu15 Lu15 C77 102.3(7) 6 .
Lu7 Lu15 C77 70.3(9) . .
Lu2 Lu15 C77 74.7(8) . .
Lu13 Lu15 C77 135.4(15) . .
Lu4 Lu15 C77 157.9(13) . .
C57 Lu15 C77 34.6(3) . .
C58 Lu15 C77 61.8(5) . .
C56 Lu15 C77 61.6(6) . .
Lu3 Lu16 Lu11 114(3) . .
Lu3 Lu16 Lu12 37.5(13) . .
Lu11 Lu16 Lu12 78(2) . .
Lu3 Lu16 Lu16 73.7(17) . 6
Lu11 Lu16 Lu16 155.1(12) . 6
Lu12 Lu16 Lu16 103.0(17) . 6
Lu3 Lu16 Lu3 33.4(12) . 6
Lu11 Lu16 Lu3 143(3) . 6
Lu12 Lu16 Lu3 66.1(18) . 6
Lu16 Lu16 Lu3 40.3(10) 6 6
Lu3 Lu16 Lu6 151(3) . 6
Lu11 Lu16 Lu6 38.6(15) . 6
Lu12 Lu16 Lu6 113(2) . 6
Lu16 Lu16 Lu6 125.7(9) 6 6
Lu3 Lu16 Lu6 157.4(13) 6 6
Lu3 Lu16 Lu10 22.8(10) . .
Lu11 Lu16 Lu10 110(2) . .
Lu12 Lu16 Lu10 35.3(13) . .
Lu16 Lu16 Lu10 67.7(9) 6 .
Lu3 Lu16 Lu10 33.0(8) 6 .
Lu6 Lu16 Lu10 136.6(16) 6 .
Lu3 Lu16 C7 106.7(14) . .
Lu11 Lu16 C7 100(2) . .
Lu12 Lu16 C7 123.7(13) . .
Lu16 Lu16 C7 100.2(9) 6 .
Lu3 Lu16 C7 107.2(14) 6 .
Lu6 Lu16 C7 91.9(15) 6 .
Lu10 Lu16 C7 128.8(15) . .
Lu3 Lu16 Lu14 72.4(17) . 6
Lu11 Lu16 Lu14 49.1(17) . 6
Lu12 Lu16 Lu14 36.0(12) . 6
Lu16 Lu16 Lu14 119.2(11) 6 6
Lu3 Lu16 Lu14 94.4(16) 6 6
Lu6 Lu16 Lu14 78.7(14) 6 6
Lu10 Lu16 Lu14 61.6(12) . 6
C7 Lu16 Lu14 137.3(15) . 6
Lu3 Lu16 Lu12 42.3(15) . 6
Lu11 Lu16 Lu12 137(2) . 6
Lu12 Lu16 Lu12 67.3(19) . 6
Lu16 Lu16 Lu12 35.7(9) 6 6
Lu3 Lu16 Lu12 15.2(5) 6 6
Lu6 Lu16 Lu12 142.2(11) 6 6
Lu10 Lu16 Lu12 32.0(8) . 6
C7 Lu16 Lu12 120.0(15) . 6
Lu14 Lu16 Lu12 88.7(14) 6 6
Lu3 Lu16 C23 73.4(10) . .
Lu11 Lu16 C23 95.5(15) . .
Lu12 Lu16 C23 84.8(12) . .
Lu16 Lu16 C23 109.4(8) 6 .
Lu3 Lu16 C23 89.9(11) 6 .
Lu6 Lu16 C23 112.7(15) 6 .
Lu10 Lu16 C23 96.0(12) . .
C7 Lu16 C23 39.0(3) . .
Lu14 Lu16 C23 107.1(13) 6 .
Lu12 Lu16 C23 105.1(13) 6 .
Lu3 Lu16 C20 110.5(19) . .
Lu11 Lu16 C20 120(2) . .
Lu12 Lu16 C20 142.4(17) . .
Lu16 Lu16 C20 74.1(7) 6 .
Lu3 Lu16 C20 94.5(14) 6 .
Lu6 Lu16 C20 96.7(14) 6 .
Lu10 Lu16 C20 125.9(16) . .
C7 Lu16 C20 29.0(4) . .
Lu14 Lu16 C20 166.1(15) 6 .
Lu12 Lu16 C20 102.4(13) 6 .
C23 Lu16 C20 62.3(5) . .
C9 C1 C5 133.3 . .
C9 C1 C2 123.0 . .
C5 C1 C2 96.9 . .
C9 C1 Lu1 101.12(6) . .
C5 C1 Lu1 75.40(6) . .
C2 C1 Lu1 62.0 . .
C3 C2 C12 109.5 . .
C3 C2 C1 119.6 . .
C12 C2 C1 117.0 . .
C3 C2 Lu1 69.24(7) . .
C12 C2 Lu1 79.55(6) . .
C1 C2 Lu1 83.36(5) . .
C15 C3 C2 128.4 . .
C15 C3 C4 126.6 . .
C2 C3 C4 93.5 . .
C15 C3 Lu1 79.77(6) . .
C2 C3 Lu1 76.41(8) . .
C4 C3 Lu1 80.39(6) . .
C15 C3 Lu4 65.95(14) . .
C2 C3 Lu4 103.41(14) . .
C4 C3 Lu4 73.95(13) . .
Lu1 C3 Lu4 27.43(12) . .
C5 C4 C3 122.5 . .
C5 C4 C18 106.0 . .
C3 C4 C18 125.6 . .
C5 C4 C17 144.7 . .
C3 C4 C17 80.9 . .
C18 C4 C17 44.7 . .
C5 C4 Lu1 85.27(6) . .
C3 C4 Lu1 64.2 . .
C18 C4 Lu1 99.85(7) . .
C17 C4 Lu1 82.51(7) . .
C5 C4 Lu4 101.33(12) . .
C3 C4 Lu4 72.94(12) . .
C18 C4 Lu4 74.81(14) . .
C17 C4 Lu4 57.49(14) . .
Lu1 C4 Lu4 26.87(13) . .
C5 C4 Lu6 87.79(18) . .
C3 C4 Lu6 102.07(17) . .
C18 C4 Lu6 53.76(12) . .
C17 C4 Lu6 59.81(17) . .
Lu1 C4 Lu6 47.67(12) . .
Lu4 C4 Lu6 29.23(19) . .
C4 C5 C20 144.9 . .
C4 C5 C1 106.4 . .
C20 C5 C1 101.8 . .
C4 C5 Lu1 66.59(5) . .
C20 C5 Lu1 103.7 . .
C1 C5 Lu1 72.04(7) . .
C26 C6 C7 136.2 . .
C26 C6 C9 116.7 . .
C7 C6 C9 96.9 . .
C26 C6 Lu11 71.4(6) . .
C7 C6 Lu11 83.4(6) . .
C9 C6 Lu11 88.0(6) . .
C26 C6 Lu16 94.5(7) . .
C7 C6 Lu16 55.2(7) . .
C9 C6 Lu16 91.8(6) . .
Lu11 C6 Lu16 28.2(7) . .
C20 C7 C23 133.8 . .
C20 C7 C6 139.0 . .
C23 C7 C6 86.3 . .
C20 C7 Lu16 91.1(8) . .
C23 C7 Lu16 79.1(7) . .
C6 C7 Lu16 88.7(9) . .
C20 C7 Lu3 95.61(15) . .
C23 C7 Lu3 60.69(13) . .
C6 C7 Lu3 99.36(14) . .
Lu16 C7 Lu3 22.3(8) . .
C20 C7 Lu11 111.2(4) . .
C23 C7 Lu11 78.9(5) . .
C6 C7 Lu11 61.3(5) . .
Lu16 C7 Lu11 27.4(9) . .
Lu3 C7 Lu11 42.6(6) . .
C21 C8 C19 136.5 . .
C21 C8 C20 103.2 . .
C19 C8 C20 109.3 . .
C21 C8 Lu6 105.74(14) . .
C19 C8 Lu6 50.23(12) . .
C20 C8 Lu6 86.14(15) . .
C21 C8 Lu16 70.1(6) . .
C19 C8 Lu16 106.7(4) . .
C20 C8 Lu16 54.6(6) . .
Lu6 C8 Lu16 57.2(4) . .
C1 C9 C10 117.2 . .
C1 C9 C6 122.2 . .
C10 C9 C6 117.6 . .
C1 C9 Lu11 107.6(4) . .
C10 C9 Lu11 89.4(5) . .
C6 C9 Lu11 56.6(4) . .
C11 C10 C28 102.9 . .
C11 C10 C9 124.3 . .
C28 C10 C9 118.8 . .
C10 C11 C30 112.6 . .
C10 C11 C12 114.2 . .
C30 C11 C12 124.2 . .
C10 C11 Lu13 106.3(2) . .
C30 C11 Lu13 70.3(3) . .
C12 C11 Lu13 68.9(3) . .
C2 C12 C13 128.8 . .
C2 C12 C11 120.8 . .
C13 C12 C11 99.3 . .
C2 C12 Lu1 67.2 . .
C13 C12 Lu1 77.0 . .
C11 C12 Lu1 98.90(6) . .
C2 C12 Lu13 98.6(3) . .
C13 C12 Lu13 54.7(2) . .
C11 C12 Lu13 81.5(3) . .
Lu1 C12 Lu13 31.4(3) . .
C12 C13 C32 141.0 . .
C12 C13 C14 109.4 . .
C32 C13 C14 98.1 . .
C12 C13 Lu13 94.7(4) . .
C32 C13 Lu13 60.8(4) . .
C14 C13 Lu13 83.5(3) . .
C12 C13 Lu1 71.05(5) . .
C32 C13 Lu1 93.9 . .
C14 C13 Lu1 70.37(7) . .
Lu13 C13 Lu1 33.8(4) . .
C15 C14 C34 128.9 . .
C15 C14 C13 118.6 . .
C34 C14 C13 101.4 . .
C15 C14 Lu1 69.42(6) . .
C34 C14 Lu1 95.3 . .
C13 C14 Lu1 73.69(7) . .
C15 C14 Lu13 101.7(3) . .
C34 C14 Lu13 71.4(3) . .
C13 C14 Lu13 59.4(3) . .
Lu1 C14 Lu13 32.6(3) . .
C15 C14 Lu4 61.00(10) . .
C34 C14 Lu4 83.86(14) . .
C13 C14 Lu4 98.64(13) . .
Lu1 C14 Lu4 25.85(13) . .
Lu13 C14 Lu4 46.2(3) . .
C15 C14 Lu9 105.1(3) . .
C34 C14 Lu9 53.5(3) . .
C13 C14 Lu9 75.77(10) . .
Lu1 C14 Lu9 43.2(3) . .
Lu13 C14 Lu9 20.2(3) . .
Lu4 C14 Lu9 44.1(3) . .
C16 C15 C14 117.7 . .
C16 C15 C3 109.7 . .
C14 C15 C3 123.9 . .
C16 C15 Lu4 64.23(16) . .
C14 C15 Lu4 91.02(14) . .
C3 C15 Lu4 83.57(17) . .
C16 C15 Lu1 92.49(7) . .
C14 C15 Lu1 81.24(6) . .
C3 C15 Lu1 68.0 . .
Lu4 C15 Lu1 28.63(15) . .
C15 C16 C17 114.4 . .
C15 C16 C36 120.0 . .
C17 C16 C36 118.8 . .
C15 C16 Lu4 83.69(17) . .
C17 C16 Lu4 77.16(16) . .
C36 C16 Lu4 82.93(18) . .
C15 C16 Lu1 60.5 . .
C17 C16 Lu1 84.7 . .
C36 C16 Lu1 98.7 . .
Lu4 C16 Lu1 23.60(16) . .
C15 C16 Lu6 102.42(14) . .
C17 C16 Lu6 54.41(11) . .
C36 C16 Lu6 87.67(15) . .
Lu4 C16 Lu6 24.88(17) . .
Lu1 C16 Lu6 43.39(12) . .
C16 C17 C18 152.0 . .
C16 C17 C38 100.9 . .
C18 C17 C38 94.3 . .
C16 C17 C4 105.6 . .
C18 C17 C4 50.4 . .
C38 C17 C4 139.9 . .
C16 C17 Lu4 68.02(14) . .
C18 C17 Lu4 89.53(16) . .
C38 C17 Lu4 87.32(17) . .
C4 C17 Lu4 75.55(18) . .
C16 C17 Lu6 99.36(17) . .
C18 C17 Lu6 63.87(19) . .
C38 C17 Lu6 70.15(18) . .
C4 C17 Lu6 76.14(19) . .
Lu4 C17 Lu6 33.19(19) . .
C19 C18 C17 140.5 . .
C19 C18 C4 122.3 . .
C17 C18 C4 84.8 . .
C19 C18 Lu6 69.8(2) . .
C17 C18 Lu6 81.9(2) . .
C4 C18 Lu6 92.62(18) . .
C19 C18 Lu4 100.07(10) . .
C17 C18 Lu4 58.87(12) . .
C4 C18 Lu4 71.55(14) . .
Lu6 C18 Lu4 30.8(2) . .
C40 C19 C18 106.2 . .
C40 C19 C8 123.1 . .
C18 C19 C8 126.9 . .
C40 C19 Lu6 78.2(2) . .
C18 C19 Lu6 74.1(2) . .
C8 C19 Lu6 96.3(2) . .
C7 C20 C5 125.9 . .
C7 C20 C8 122.9 . .
C5 C20 C8 108.3 . .
C7 C20 Lu16 59.9(6) . .
C5 C20 Lu16 105.9(6) . .
C8 C20 Lu16 91.6(8) . .
C7 C20 Lu3 60.96(12) . .
C5 C20 Lu3 122.01(10) . .
C8 C20 Lu3 77.11(12) . .
Lu16 C20 Lu3 19.1(7) . .
C22 C21 C8 132.5 . .
C22 C21 C42 121.4 . .
C8 C21 C42 102.4 . .
C22 C21 Lu3 59.37(14) . .
C8 C21 Lu3 102.60(15) . .
C42 C21 Lu3 95.03(14) . .
C22 C21 Lu16 68.2(5) . .
C8 C21 Lu16 83.1(6) . .
C42 C21 Lu16 107.2(6) . .
Lu3 C21 Lu16 21.0(6) . .
C22 C21 Lu10 67.08(19) . .
C8 C21 Lu10 112.0(3) . .
C42 C21 Lu10 75.7(2) . .
Lu3 C21 Lu10 20.1(3) . .
Lu16 C21 Lu10 38.9(7) . .
C21 C22 C45 126.2 . .
C21 C22 C23 124.6 . .
C45 C22 C23 100.0 . .
C21 C22 Lu3 87.29(18) . .
C45 C22 Lu3 75.37(18) . .
C23 C22 Lu3 75.71(16) . .
C21 C22 Lu16 83.5(6) . .
C45 C22 Lu16 94.6(6) . .
C23 C22 Lu16 62.0(7) . .
Lu3 C22 Lu16 21.6(6) . .
C21 C22 Lu12 100.2(3) . .
C45 C22 Lu12 66.7(3) . .
C23 C22 Lu12 69.2(3) . .
Lu3 C22 Lu12 12.9(3) . .
Lu16 C22 Lu12 27.9(7) . .
C21 C22 Lu10 85.5(2) . .
C45 C22 Lu10 61.1(4) . .
C23 C22 Lu10 93.7(2) . .
Lu3 C22 Lu10 20.9(4) . .
Lu16 C22 Lu10 42.1(7) . .
Lu12 C22 Lu10 24.5(4) . .
C7 C23 C22 102.3 . .
C7 C23 C24 138.6 . .
C22 C23 C24 107.2 . .
C7 C23 Lu3 84.15(17) . .
C22 C23 Lu3 64.06(14) . .
C24 C23 Lu3 83.43(17) . .
C7 C23 Lu16 61.8(8) . .
C22 C23 Lu16 83.2(9) . .
C24 C23 Lu16 93.4(7) . .
Lu3 C23 Lu16 25.7(8) . .
C7 C23 Lu12 91.6(3) . .
C22 C23 Lu12 77.3(4) . .
C24 C23 Lu12 67.9(3) . .
Lu3 C23 Lu12 17.2(3) . .
Lu16 C23 Lu12 29.8(8) . .
C7 C23 Lu11 68.5(5) . .
C22 C23 Lu11 106.6(5) . .
C24 C23 Lu11 75.6(5) . .
Lu3 C23 Lu11 43.0(5) . .
Lu16 C23 Lu11 26.1(8) . .
Lu12 C23 Lu11 34.3(6) . .
C25 C24 C46 131.3 . .
C25 C24 C23 111.6 . .
C46 C24 C23 98.2 . .
C25 C24 Lu12 88.1(4) . .
C46 C24 Lu12 61.6(4) . .
C23 C24 Lu12 76.8(3) . .
C25 C24 Lu3 100.68(12) . .
C46 C24 Lu3 61.18(14) . .
C23 C24 Lu3 60.79(13) . .
Lu12 C24 Lu3 17.6(3) . .
C25 C24 Lu11 60.7(5) . .
C46 C24 Lu11 95.7(5) . .
C23 C24 Lu11 72.4(5) . .
Lu12 C24 Lu11 34.2(6) . .
Lu3 C24 Lu11 40.9(5) . .
C25 C24 Lu16 85.0(7) . .
C46 C24 Lu16 82.0(7) . .
C23 C24 Lu16 54.6(5) . .
Lu12 C24 Lu16 26.4(7) . .
Lu3 C24 Lu16 20.9(7) . .
Lu11 C24 Lu16 24.7(7) . .
C24 C25 C49 123.0 . .
C24 C25 C26 122.1 . .
C49 C25 C26 110.3 . .
C24 C25 Lu11 95.5(6) . .
C49 C25 Lu11 87.0(5) . .
C26 C25 Lu11 64.9(6) . .
C24 C25 Lu12 66.8(3) . .
C49 C25 Lu12 86.1(3) . .
C26 C25 Lu12 98.4(3) . .
Lu11 C25 Lu12 35.6(6) . .
C24 C25 Lu16 72.9(6) . .
C49 C25 Lu16 103.1(5) . .
C26 C25 Lu16 74.9(7) . .
Lu11 C25 Lu16 23.1(7) . .
Lu12 C25 Lu16 25.4(7) . .
C6 C26 C27 128.9 . .
C6 C26 C25 117.7 . .
C27 C26 C25 104.2 . .
C6 C26 Lu11 75.3(6) . .
C27 C26 Lu11 85.7(6) . .
C25 C26 Lu11 79.4(6) . .
C6 C26 Lu16 59.5(6) . .
C27 C26 Lu16 107.4(5) . .
C25 C26 Lu16 77.0(6) . .
Lu11 C26 Lu16 21.9(6) . .
C50 C27 C26 110.7 . .
C50 C27 C28 119.2 . .
C26 C27 C28 118.9 . .
C50 C27 Lu11 85.3(5) . .
C26 C27 Lu11 60.3(4) . .
C28 C27 Lu11 90.3(5) . .
C29 C28 C10 116.4 . .
C29 C28 C27 114.4 . .
C10 C28 C27 118.2 . .
C29 C28 Lu11 97.0(3) . .
C10 C28 Lu11 81.7(4) . .
C27 C28 Lu11 59.4(4) . .
C28 C29 C52 129.6 . .
C28 C29 C30 103.7 . .
C52 C29 C30 117.3 . .
C11 C30 C31 127.4 . .
C11 C30 C29 103.5 . .
C31 C30 C29 116.2 . .
C11 C30 Lu13 82.2(3) . .
C31 C30 Lu13 54.6(3) . .
C29 C30 Lu13 107.7(2) . .
C54 C31 C32 117.8 . .
C54 C31 C30 123.9 . .
C32 C31 C30 111.1 . .
C54 C31 Lu13 87.8(4) . .
C32 C31 Lu13 60.5(3) . .
C30 C31 Lu13 93.5(4) . .
C54 C31 Lu9 73.5(5) . .
C32 C31 Lu9 59.0(4) . .
C30 C31 Lu9 113.2(4) . .
Lu13 C31 Lu9 20.2(5) . .
C33 C32 C31 119.4 . .
C33 C32 C13 121.0 . .
C31 C32 C13 111.9 . .
C33 C32 Lu13 79.9(4) . .
C31 C32 Lu13 81.5(4) . .
C13 C32 Lu13 80.9(5) . .
C33 C32 Lu9 55.8(3) . .
C31 C32 Lu9 90.2(3) . .
C13 C32 Lu9 99.2(5) . .
Lu13 C32 Lu9 24.9(5) . .
C32 C33 C56 125.5 . .
C32 C33 C34 101.3 . .
C56 C33 C34 124.8 . .
C32 C33 Lu9 92.0(4) . .
C56 C33 Lu9 65.2(7) . .
C34 C33 Lu9 88.0(5) . .
C32 C33 Lu13 65.1(3) . .
C56 C33 Lu13 87.6(4) . .
C34 C33 Lu13 87.5(4) . .
Lu9 C33 Lu13 27.6(5) . .
C32 C33 Lu15 110.0(4) . .
C56 C33 Lu15 58.7(6) . .
C34 C33 Lu15 80.4(6) . .
Lu9 C33 Lu15 18.6(5) . .
Lu13 C33 Lu15 45.0(5) . .
C14 C34 C33 117.4 . .
C14 C34 C35 107.7 . .
C33 C34 C35 124.4 . .
C14 C34 Lu9 99.1(5) . .
C33 C34 Lu9 55.9(3) . .
C35 C34 Lu9 87.53(18) . .
C14 C34 Lu13 78.1(4) . .
C33 C34 Lu13 59.1(3) . .
C35 C34 Lu13 103.8(3) . .
Lu9 C34 Lu13 23.4(4) . .
C14 C34 Lu15 107.4(4) . .
C33 C34 Lu15 68.7(6) . .
C35 C34 Lu15 68.0(6) . .
Lu9 C34 Lu15 19.8(5) . .
Lu13 C34 Lu15 41.0(5) . .
C14 C34 Lu4 68.25(11) . .
C33 C34 Lu4 100.82(9) . .
C35 C34 Lu4 66.92(14) . .
Lu9 C34 Lu4 46.2(4) . .
Lu13 C34 Lu4 44.7(3) . .
Lu15 C34 Lu4 42.4(5) . .
C36 C35 C58 133.2 . .
C36 C35 C34 123.7 . .
C58 C35 C34 95.9 . .
C36 C35 Lu15 103.1(6) . .
C58 C35 Lu15 57.7(5) . .
C34 C35 Lu15 78.8(6) . .
C36 C35 Lu4 64.65(11) . .
C58 C35 Lu4 102.12(9) . .
C34 C35 Lu4 82.08(14) . .
Lu15 C35 Lu4 45.5(5) . .
C36 C35 Lu9 110.1(3) . .
C58 C35 Lu9 67.0(5) . .
C34 C35 Lu9 59.4(3) . .
Lu15 C35 Lu9 19.7(5) . .
Lu4 C35 Lu9 45.8(4) . .
C35 C36 C16 121.1 . .
C35 C36 C37 118.2 . .
C16 C36 C37 111.1 . .
C35 C36 Lu4 90.34(13) . .
C16 C36 Lu4 61.09(12) . .
C37 C36 Lu4 87.53(14) . .
C60 C37 C36 122.9 . .
C60 C37 C38 131.2 . .
C36 C37 C38 92.7 . .
C60 C37 Lu4 101.31(9) . .
C36 C37 Lu4 60.77(11) . .
C38 C37 Lu4 65.69(12) . .
C60 C37 Lu5 54.58(13) . .
C36 C37 Lu5 87.89(16) . .
C38 C37 Lu5 100.37(13) . .
Lu4 C37 Lu5 46.83(15) . .
C17 C38 C39 136.6 . .
C17 C38 C37 115.5 . .
C39 C38 C37 97.0 . .
C17 C38 Lu6 76.03(18) . .
C39 C38 Lu6 74.37(19) . .
C37 C38 Lu6 92.75(18) . .
C17 C38 Lu4 60.24(12) . .
C39 C38 Lu4 103.25(10) . .
C37 C38 Lu4 77.87(15) . .
Lu6 C38 Lu4 31.1(2) . .
C40 C39 C62 115.9 . .
C40 C39 C38 104.0 . .
C62 C39 C38 129.3 . .
C40 C39 Lu6 68.1(2) . .
C62 C39 Lu6 97.65(15) . .
C38 C39 Lu6 68.72(19) . .
C39 C40 C19 134.1 . .
C39 C40 C41 106.3 . .
C19 C40 C41 110.3 . .
C39 C40 Lu6 81.3(2) . .
C19 C40 Lu6 67.1(2) . .
C41 C40 Lu6 98.06(18) . .
C63 C41 C42 120.9 . .
C63 C41 C40 106.6 . .
C42 C41 C40 117.9 . .
C63 C41 Lu14 60.6(5) . .
C42 C41 Lu14 77.7(6) . .
C40 C41 Lu14 95.4(4) . .
C43 C42 C21 115.2 . .
C43 C42 C41 112.9 . .
C21 C42 C41 128.7 . .
C43 C42 Lu14 76.2(5) . .
C21 C42 Lu14 104.4(4) . .
C41 C42 Lu14 71.0(5) . .
C43 C42 Lu10 65.8(4) . .
C21 C42 Lu10 74.1(4) . .
C41 C42 Lu10 111.8(3) . .
Lu14 C42 Lu10 41.4(5) . .
C43 C42 Lu3 82.13(13) . .
C21 C42 Lu3 54.48(10) . .
C41 C42 Lu3 118.10(11) . .
Lu14 C42 Lu3 54.4(4) . .
Lu10 C42 Lu3 20.3(4) . .
C42 C43 C65 122.8 . .
C42 C43 C44 119.4 . .
C65 C43 C44 96.4 . .
C42 C43 Lu10 84.2(5) . .
C65 C43 Lu10 82.2(5) . .
C44 C43 Lu10 55.1(3) . .
C42 C43 Lu14 74.5(6) . .
C65 C43 Lu14 58.4(5) . .
C44 C43 Lu14 94.8(5) . .
Lu10 C43 Lu14 42.9(5) . .
C67 C44 C45 122.0 . .
C67 C44 C43 112.2 . .
C45 C44 C43 117.6 . .
C67 C44 Lu10 75.5(7) . .
C45 C44 Lu10 77.0(5) . .
C43 C44 Lu10 89.5(2) . .
C67 C44 Lu3 94.80(11) . .
C45 C44 Lu3 56.39(11) . .
C43 C44 Lu3 92.55(14) . .
Lu10 C44 Lu3 22.3(6) . .
C67 C44 Lu12 82.0(3) . .
C45 C44 Lu12 58.4(2) . .
C43 C44 Lu12 105.1(2) . .
Lu10 C44 Lu12 20.3(4) . .
Lu3 C44 Lu12 15.2(2) . .
C46 C45 C22 115.6 . .
C46 C45 C44 113.5 . .
C22 C45 C44 118.0 . .
C46 C45 Lu3 77.39(17) . .
C22 C45 Lu3 66.54(15) . .
C44 C45 Lu3 90.38(15) . .
C46 C45 Lu10 80.7(2) . .
C22 C45 Lu10 87.3(6) . .
C44 C45 Lu10 65.8(4) . .
Lu3 C45 Lu10 26.1(5) . .
C46 C45 Lu12 60.6(3) . .
C22 C45 Lu12 81.7(3) . .
C44 C45 Lu12 91.6(4) . .
Lu3 C45 Lu12 18.0(3) . .
Lu10 C45 Lu12 27.1(4) . .
C45 C46 C24 115.8 . .
C45 C46 C47 138.6 . .
C24 C46 C47 101.6 . .
C45 C46 Lu12 91.5(4) . .
C24 C46 Lu12 82.6(4) . .
C47 C46 Lu12 75.7(4) . .
C45 C46 Lu3 72.63(14) . .
C24 C46 Lu3 85.11(15) . .
C47 C46 Lu3 94.65(13) . .
Lu12 C46 Lu3 20.1(4) . .
C45 C46 Lu10 71.4(3) . .
C24 C46 Lu10 108.3(5) . .
C47 C46 Lu10 80.8(5) . .
Lu12 C46 Lu10 27.7(5) . .
Lu3 C46 Lu10 25.1(5) . .
C48 C47 C46 125.9 . .
C48 C47 C68 120.0 . .
C46 C47 C68 108.4 . .
C48 C47 Lu12 90.9(4) . .
C46 C47 Lu12 66.1(3) . .
C68 C47 Lu12 89.0(4) . .
C48 C47 Lu10 111.7(3) . .
C46 C47 Lu10 66.1(5) . .
C68 C47 Lu10 66.4(5) . .
Lu12 C47 Lu10 25.4(6) . .
C48 C47 Lu3 102.93(12) . .
C46 C47 Lu3 53.94(9) . .
C68 C47 Lu3 88.23(12) . .
Lu12 C47 Lu3 13.4(4) . .
Lu10 C47 Lu3 21.9(5) . .
C47 C48 C49 123.3 . .
C47 C48 C71 131.8 . .
C49 C48 C71 98.0 . .
C47 C48 Lu12 60.6(3) . .
C49 C48 Lu12 87.6(3) . .
C71 C48 Lu12 102.0(3) . .
C48 C49 C25 112.6 . .
C48 C49 C50 129.5 . .
C25 C49 C50 107.0 . .
C48 C49 Lu11 93.6(5) . .
C25 C49 Lu11 62.9(4) . .
C50 C49 Lu11 77.6(5) . .
C48 C49 Lu12 65.0(3) . .
C25 C49 Lu12 65.8(3) . .
C50 C49 Lu12 107.1(3) . .
Lu11 C49 Lu12 32.2(6) . .
C51 C50 C27 124.1 . .
C51 C50 C49 116.5 . .
C27 C50 C49 107.3 . .
C51 C50 Lu11 96.2(3) . .
C27 C50 Lu11 65.9(5) . .
C49 C50 Lu11 71.6(5) . .
C50 C51 C72 122.3 . .
C50 C51 C52 114.1 . .
C72 C51 C52 113.9 . .
C29 C52 C53 124.2 . .
C29 C52 C51 118.2 . .
C53 C52 C51 104.9 . .
C73 C53 C52 104.6 . .
C73 C53 C54 126.0 . .
C52 C53 C54 120.4 . .
C31 C54 C55 125.8 . .
C31 C54 C53 117.1 . .
C55 C54 C53 111.3 . .
C31 C54 Lu13 61.7(3) . .
C55 C54 Lu13 78.9(3) . .
C53 C54 Lu13 111.9(2) . .
C31 C54 Lu9 78.8(5) . .
C55 C54 Lu9 57.1(5) . .
C53 C54 Lu9 118.2(3) . .
Lu13 C54 Lu9 21.9(4) . .
C54 C55 C75 123.8 . .
C54 C55 C56 114.0 . .
C75 C55 C56 118.8 . .
C54 C55 Lu9 92.0(4) . .
C75 C55 Lu9 102.7(5) . .
C56 C55 Lu9 55.1(3) . .
C54 C55 Lu7 113.12(18) . .
C75 C55 Lu7 54.4(3) . .
C56 C55 Lu7 87.0(3) . .
Lu9 C55 Lu7 48.5(6) . .
C54 C55 Lu13 70.6(3) . .
C75 C55 Lu13 113.15(18) . .
C56 C55 Lu13 67.9(3) . .
Lu9 C55 Lu13 21.4(4) . .
Lu7 C55 Lu13 60.3(3) . .
C54 C55 Lu15 110.1(5) . .
C75 C55 Lu15 88.2(5) . .
C56 C55 Lu15 52.7(4) . .
Lu9 C55 Lu15 18.7(6) . .
Lu7 C55 Lu15 37.5(5) . .
Lu13 C55 Lu15 39.7(5) . .
C57 C56 C33 117.8 . .
C57 C56 C55 121.2 . .
C33 C56 C55 116.5 . .
C57 C56 Lu9 91.1(3) . .
C33 C56 Lu9 72.4(7) . .
C55 C56 Lu9 85.1(4) . .
C57 C56 Lu15 66.3(6) . .
C33 C56 Lu15 88.3(6) . .
C55 C56 Lu15 95.0(6) . .
Lu9 C56 Lu15 25.1(6) . .
C57 C56 Lu13 110.6(3) . .
C33 C56 Lu13 59.2(2) . .
C55 C56 Lu13 79.8(3) . .
Lu9 C56 Lu13 20.2(5) . .
Lu15 C56 Lu13 45.2(6) . .
C57 C56 Lu7 75.82(9) . .
C33 C56 Lu7 116.2(2) . .
C55 C56 Lu7 61.41(10) . .
Lu9 C56 Lu7 44.2(8) . .
Lu15 C56 Lu7 37.1(6) . .
Lu13 C56 Lu7 58.0(3) . .
C56 C57 C77 124.3 . .
C56 C57 C58 111.9 . .
C77 C57 C58 115.2 . .
C56 C57 Lu15 78.0(7) . .
C77 C57 Lu15 87.2(6) . .
C58 C57 Lu15 74.7(7) . .
C56 C57 Lu9 54.5(2) . .
C77 C57 Lu9 103.4(5) . .
C58 C57 Lu9 83.5(4) . .
Lu15 C57 Lu9 23.7(7) . .
C56 C57 Lu5 101.50(15) . .
C77 C57 Lu5 67.60(17) . .
C58 C57 Lu5 72.37(19) . .
Lu15 C57 Lu5 24.6(7) . .
Lu9 C57 Lu5 48.2(3) . .
C56 C57 Lu7 77.26(17) . .
C77 C57 Lu7 60.5(2) . .
C58 C57 Lu7 109.31(17) . .
Lu15 C57 Lu7 37.1(7) . .
Lu9 C57 Lu7 44.0(6) . .
Lu5 C57 Lu7 38.8(2) . .
C57 C58 C35 140.5 . .
C57 C58 C59 98.0 . .
C35 C58 C59 108.4 . .
C57 C58 Lu15 65.9(7) . .
C35 C58 Lu15 87.8(7) . .
C59 C58 Lu15 83.9(7) . .
C57 C58 Lu9 63.1(5) . .
C35 C58 Lu9 81.8(5) . .
C59 C58 Lu9 104.3(4) . .
Lu15 C58 Lu9 20.5(6) . .
C57 C58 Lu5 76.2(2) . .
C35 C58 Lu5 93.28(19) . .
C59 C58 Lu5 57.85(16) . .
Lu15 C58 Lu5 26.2(7) . .
Lu9 C58 Lu5 46.6(4) . .
C60 C59 C78 122.1 . .
C60 C59 C58 117.6 . .
C78 C59 C58 109.9 . .
C60 C59 Lu5 80.0(2) . .
C78 C59 Lu5 74.6(2) . .
C58 C59 Lu5 83.1(2) . .
C60 C59 Lu15 96.2(6) . .
C78 C59 Lu15 83.4(6) . .
C58 C59 Lu15 56.6(5) . .
Lu5 C59 Lu15 26.7(5) . .
C60 C59 Lu2 80.88(6) . .
C78 C59 Lu2 61.3 . .
C58 C59 Lu2 97.55(6) . .
Lu5 C59 Lu2 16.88(18) . .
Lu15 C59 Lu2 41.3(5) . .
C37 C60 C59 119.1 . .
C37 C60 C61 119.4 . .
C59 C60 C61 116.9 . .
C37 C60 Lu5 97.67(18) . .
C59 C60 Lu5 65.30(19) . .
C61 C60 Lu5 85.64(19) . .
C37 C60 Lu2 109.9 . .
C59 C60 Lu2 69.5 . .
C61 C60 Lu2 70.42(5) . .
Lu5 C60 Lu2 16.33(17) . .
C80 C61 C62 123.5 . .
C80 C61 C60 115.3 . .
C62 C61 C60 110.4 . .
C80 C61 Lu2 61.6 . .
C62 C61 Lu2 101.4 . .
C60 C61 Lu2 75.94(5) . .
C80 C61 Lu5 76.40(18) . .
C62 C61 Lu5 100.98(15) . .
C60 C61 Lu5 59.67(15) . .
Lu2 C61 Lu5 17.20(15) . .
C61 C62 C39 130.3 . .
C61 C62 C63 113.5 . .
C39 C62 C63 107.8 . .
C61 C62 Lu14 81.6(7) . .
C39 C62 Lu14 98.5(5) . .
C63 C62 Lu14 57.9(5) . .
C64 C63 C41 117.1 . .
C64 C63 C62 128.0 . .
C41 C63 C62 102.9 . .
C64 C63 Lu14 62.8(6) . .
C41 C63 Lu14 86.9(7) . .
C62 C63 Lu14 89.3(6) . .
C63 C64 C65 126.4 . .
C63 C64 C81 115.5 . .
C65 C64 C81 110.4 . .
C63 C64 Lu14 82.0(7) . .
C65 C64 Lu14 83.6(7) . .
C81 C64 Lu14 76.3(9) . .
C66 C65 C64 122.1 . .
C66 C65 C43 113.6 . .
C64 C65 C43 114.6 . .
C66 C65 Lu14 88.8(6) . .
C64 C65 Lu14 61.4(5) . .
C43 C65 Lu14 90.1(7) . .
C66 C65 Lu10 68.0(4) . .
C64 C65 Lu10 105.2(3) . .
C43 C65 Lu10 66.4(4) . .
Lu14 C65 Lu10 44.1(6) . .
C83 C66 C65 134.7 . .
C83 C66 C67 107.1 . .
C65 C66 C67 110.5 . .
C83 C66 Lu10 94.2(4) . .
C65 C66 Lu10 85.0(3) . .
C67 C66 Lu10 57.9(3) . .
C83 C66 Lu14 85.5(7) . .
C65 C66 Lu14 62.9(5) . .
C67 C66 Lu14 101.6(5) . .
Lu10 C66 Lu14 44.0(5) . .
C83 C66 Lu8 53.94(17) . .
C65 C66 Lu8 106.06(12) . .
C67 C66 Lu8 83.68(16) . .
Lu10 C66 Lu8 41.5(4) . .
Lu14 C66 Lu8 43.3(5) . .
C44 C67 C66 107.3 . .
C44 C67 C68 121.2 . .
C66 C67 C68 121.3 . .
C44 C67 Lu10 68.8(5) . .
C66 C67 Lu10 90.3(3) . .
C68 C67 Lu10 79.2(3) . .
C67 C68 C47 115.9 . .
C67 C68 C69 124.9 . .
C47 C68 C69 111.7 . .
C67 C68 Lu10 65.3(2) . .
C47 C68 Lu10 78.4(3) . .
C69 C68 Lu10 100.0(4) . .
C67 C68 Lu12 86.9(4) . .
C47 C68 Lu12 56.5(3) . .
C69 C68 Lu12 97.4(3) . .
Lu10 C68 Lu12 24.5(4) . .
C67 C68 Lu8 86.61(13) . .
C47 C68 Lu8 102.00(12) . .
C69 C68 Lu8 57.17(17) . .
Lu10 C68 Lu8 43.7(5) . .
Lu12 C68 Lu8 51.4(3) . .
C84 C69 C70 126.0 . .
C84 C69 C68 105.7 . .
C70 C69 C68 119.9 . .
C84 C69 Lu8 61.17(14) . .
C70 C69 Lu8 90.53(19) . .
C68 C69 Lu8 89.3(3) . .
C69 C70 C71 123.8 . .
C69 C70 C86 88.4 . .
C71 C70 C86 135.7 . .
C69 C70 C72 155.6 . .
C71 C70 C72 38.8 . .
C86 C70 C72 99.6 . .
C69 C70 Lu8 59.3(2) . .
C71 C70 Lu8 109.35(16) . .
C86 C70 Lu8 58.4(2) . .
C72 C70 Lu8 105.50(17) . .
C72 C71 C70 93.8 . .
C72 C71 C48 143.7 . .
C70 C71 C48 112.2 . .
C71 C72 C51 107.3 . .
C71 C72 C73 140.6 . .
C51 C72 C73 98.3 . .
C71 C72 C70 47.3 . .
C51 C72 C70 148.9 . .
C73 C72 C70 97.1 . .
C53 C73 C74 119.7 . .
C53 C73 C72 118.2 . .
C74 C73 C72 114.6 . .
C86 C74 C75 122.3 . .
C86 C74 C73 115.5 . .
C75 C74 C73 115.6 . .
C86 C74 Lu7 86.2(4) . .
C75 C74 Lu7 52.2(3) . .
C73 C74 Lu7 109.9(2) . .
C86 C74 Lu8 52.90(18) . .
C75 C74 Lu8 85.7(2) . .
C73 C74 Lu8 109.71(15) . .
Lu7 C74 Lu8 35.8(4) . .
C74 C75 C55 123.2 . .
C74 C75 C76 114.2 . .
C55 C75 C76 118.0 . .
C74 C75 Lu7 93.8(4) . .
C55 C75 Lu7 89.8(4) . .
C76 C75 Lu7 64.2(2) . .
C74 C75 Lu9 117.7(2) . .
C55 C75 Lu9 48.9(3) . .
C76 C75 Lu9 85.8(2) . .
Lu7 C75 Lu9 41.1(5) . .
C87 C76 C77 120.2 . .
C87 C76 C75 120.0 . .
C77 C76 C75 115.4 . .
C87 C76 Lu7 88.2(5) . .
C77 C76 Lu7 90.8(4) . .
C75 C76 Lu7 70.09(17) . .
C87 C76 Lu2 73.48(5) . .
C77 C76 Lu2 69.72(6) . .
C75 C76 Lu2 108.10(5) . .
Lu7 C76 Lu2 38.38(10) . .
C87 C76 Lu15 110.7(4) . .
C77 C76 Lu15 56.8(4) . .
C75 C76 Lu15 82.0(5) . .
Lu7 C76 Lu15 34.7(5) . .
Lu2 C76 Lu15 38.2(5) . .
C87 C76 Lu5 89.81(15) . .
C77 C76 Lu5 58.30(12) . .
C75 C76 Lu5 101.38(14) . .
Lu7 C76 Lu5 37.42(19) . .
Lu2 C76 Lu5 16.39(14) . .
Lu15 C76 Lu5 23.2(5) . .
C87 C76 Lu8 54.86(15) . .
C77 C76 Lu8 113.18(12) . .
C75 C76 Lu8 84.39(9) . .
Lu7 C76 Lu8 34.3(5) . .
Lu2 C76 Lu8 43.87(10) . .
Lu15 C76 Lu8 65.3(4) . .
Lu5 C76 Lu8 55.29(17) . .
C57 C77 C78 111.7 . .
C57 C77 C76 121.8 . .
C78 C77 C76 117.3 . .
C57 C77 Lu15 58.3(5) . .
C78 C77 Lu15 89.3(7) . .
C76 C77 Lu15 92.6(5) . .
C57 C77 Lu7 90.2(4) . .
C78 C77 Lu7 101.06(18) . .
C76 C77 Lu7 52.3(3) . .
Lu15 C77 Lu7 41.0(6) . .
C57 C77 Lu5 81.75(18) . .
C78 C77 Lu5 65.47(18) . .
C76 C77 Lu5 91.58(18) . .
Lu15 C77 Lu5 27.5(6) . .
Lu7 C77 Lu5 43.3(2) . .
C57 C77 Lu2 99.6 . .
C78 C77 Lu2 61.94(6) . .
C76 C77 Lu2 78.65(6) . .
Lu15 C77 Lu2 42.7(5) . .
Lu7 C77 Lu2 39.43(15) . .
Lu5 C77 Lu2 18.37(17) . .
C57 C77 Lu9 49.7(3) . .
C78 C77 Lu9 105.47(19) . .
C76 C77 Lu9 87.6(3) . .
Lu15 C77 Lu9 16.4(7) . .
Lu7 C77 Lu9 41.4(5) . .
Lu5 C77 Lu9 43.3(3) . .
Lu2 C77 Lu9 56.5(3) . .
C79 C78 C59 122.5 . .
C79 C78 C77 123.2 . .
C59 C78 C77 105.0 . .
C79 C78 Lu5 89.69(19) . .
C59 C78 Lu5 69.0(2) . .
C77 C78 Lu5 79.3(2) . .
C79 C78 Lu2 70.56(6) . .
C59 C78 Lu2 86.40(6) . .
C77 C78 Lu2 84.46(7) . .
Lu5 C78 Lu2 20.57(17) . .
C79 C78 Lu15 111.3(4) . .
C59 C78 Lu15 66.5(5) . .
C77 C78 Lu15 59.4(6) . .
Lu5 C78 Lu15 23.9(5) . .
Lu2 C78 Lu15 40.8(4) . .
C78 C79 C88 118.2 . .
C78 C79 C80 113.8 . .
C88 C79 C80 112.3 . .
C78 C79 Lu2 73.72(6) . .
C88 C79 Lu2 80.85(7) . .
C80 C79 Lu2 75.17(7) . .
C78 C79 Lu5 58.65(15) . .
C88 C79 Lu5 94.79(18) . .
C80 C79 Lu5 77.8(2) . .
Lu2 C79 Lu5 16.62(13) . .
C61 C80 C79 128.7 . .
C61 C80 C81 126.6 . .
C79 C80 C81 97.6 . .
C61 C80 Lu2 89.70(6) . .
C79 C80 Lu2 67.94(5) . .
C81 C80 Lu2 84.48(6) . .
C61 C80 Lu14 87.3(6) . .
C79 C80 Lu14 98.4(6) . .
C81 C80 Lu14 57.5(4) . .
Lu2 C80 Lu14 37.8(5) . .
C61 C80 Lu5 76.61(19) . .
C79 C80 Lu5 70.90(18) . .
C81 C80 Lu5 99.75(14) . .
Lu2 C80 Lu5 16.06(15) . .
Lu14 C80 Lu5 47.8(5) . .
C82 C81 C64 122.8 . .
C82 C81 C80 115.5 . .
C64 C81 C80 112.4 . .
C82 C81 Lu14 87.3(7) . .
C64 C81 Lu14 66.2(7) . .
C80 C81 Lu14 86.5(7) . .
C82 C81 Lu2 78.06(6) . .
C64 C81 Lu2 101.8 . .
C80 C81 Lu2 59.57(6) . .
Lu14 C81 Lu2 38.0(7) . .
C81 C82 C88 102.6 . .
C81 C82 C83 121.4 . .
C88 C82 C83 130.8 . .
C81 C82 Lu14 61.3(5) . .
C88 C82 Lu14 98.3(6) . .
C83 C82 Lu14 85.6(6) . .
C81 C82 Lu8 108.13(15) . .
C88 C82 Lu8 82.0(3) . .
C83 C82 Lu8 65.0(2) . .
Lu14 C82 Lu8 47.3(5) . .
C81 C82 Lu2 73.20(6) . .
C88 C82 Lu2 62.2 . .
C83 C82 Lu2 108.09(5) . .
Lu14 C82 Lu2 36.1(6) . .
Lu8 C82 Lu2 45.77(19) . .
C66 C83 C84 137.5 . .
C66 C83 C82 107.9 . .
C84 C83 C82 105.5 . .
C66 C83 Lu8 101.6(2) . .
C84 C83 Lu8 59.51(15) . .
C82 C83 Lu8 80.0(2) . .
C66 C83 Lu14 69.5(6) . .
C84 C83 Lu14 104.6(4) . .
C82 C83 Lu14 63.0(6) . .
Lu8 C83 Lu14 45.1(4) . .
C69 C84 C85 104.8 . .
C69 C84 C83 122.9 . .
C85 C84 C83 124.3 . .
C69 C84 Lu8 86.05(16) . .
C85 C84 Lu8 71.2(3) . .
C83 C84 Lu8 84.3(2) . .
C84 C85 C86 102.1 . .
C84 C85 C87 129.6 . .
C86 C85 C87 116.5 . .
C84 C85 Lu8 70.4(3) . .
C86 C85 Lu8 82.34(11) . .
C87 C85 Lu8 83.4(3) . .
C84 C85 Lu7 108.5(2) . .
C86 C85 Lu7 75.75(7) . .
C87 C85 Lu7 56.51(16) . .
Lu8 C85 Lu7 38.2(4) . .
C74 C86 C85 123.9 . .
C74 C86 C70 113.2 . .
C85 C86 C70 118.5 . .
C74 C86 Lu8 99.8(3) . .
C85 C86 Lu8 61.98(14) . .
C70 C86 Lu8 89.1(3) . .
C74 C86 Lu7 64.6(2) . .
C85 C86 Lu7 75.17(18) . .
C70 C86 Lu7 114.71(19) . .
Lu8 C86 Lu7 37.9(4) . .
C76 C87 C85 122.4 . .
C76 C87 C88 120.9 . .
C85 C87 C88 112.7 . .
C76 C87 Lu7 55.4(3) . .
C85 C87 Lu7 92.8(3) . .
C88 C87 Lu7 104.98(13) . .
C76 C87 Lu8 97.2(2) . .
C85 C87 Lu8 60.73(18) . .
C88 C87 Lu8 91.41(13) . .
Lu7 C87 Lu8 42.6(4) . .
C76 C87 Lu2 76.92(6) . .
C85 C87 Lu2 109.09(5) . .
C88 C87 Lu2 66.02(6) . .
Lu7 C87 Lu2 39.02(10) . .
Lu8 C87 Lu2 48.83(15) . .
C79 C88 C87 119.9 . .
C79 C88 C82 111.2 . .
C87 C88 C82 113.4 . .
C79 C88 Lu2 64.66(6) . .
C87 C88 Lu2 81.10(7) . .
C82 C88 Lu2 85.22(5) . .
C79 C88 Lu8 110.76(15) . .
C87 C88 Lu8 57.59(19) . .
C82 C88 Lu8 66.5(2) . .
Lu2 C88 Lu8 46.12(16) . .
N3A Ni1A N3A 177.52(17) . 6
N3A Ni1A N4A 90.18(9) . .
N3A Ni1A N4A 90.17(9) 6 .
N3A Ni1A N2A 89.80(9) . .
N3A Ni1A N2A 89.80(9) 6 .
N4A Ni1A N2A 178.78(17) . .
C2A C1A C18A 113.8(3) . .
C13A N2A C13A 104.2(4) . 6
C13A N2A Ni1A 127.9(2) . .
C13A N2A Ni1A 127.9(2) 6 .
C2A C2A C15A 106.5(2) 6 .
C2A C2A C1A 129.2(2) 6 .
C15A C2A C1A 124.2(4) . .
C11A N3A C4A 104.4(3) . .
C11A N3A Ni1A 128.1(2) . .
C4A N3A Ni1A 127.6(2) . .
C4A C3A C15A 124.2(3) . .
C3A C4A N3A 125.3(3) . .
C3A C4A C5A 123.5(3) . .
N3A C4A C5A 111.2(3) . .
C15A N4A C15A 104.3(4) 6 .
C15A N4A Ni1A 127.9(2) 6 .
C15A N4A Ni1A 127.9(2) . .
C8A C5A C4A 106.5(3) . .
C8A C5A C6A 128.4(4) . .
C4A C5A C6A 125.1(3) . .
C5A C6A C7A 112.8(3) . .
C5A C8A C11A 106.1(3) . .
C5A C8A C9A 128.3(3) . .
C11A C8A C9A 125.6(3) . .
C8A C9A C10A 112.6(4) . .
N3A C11A C12A 125.0(3) . .
N3A C11A C8A 111.8(3) . .
C12A C11A C8A 123.2(3) . .
C13A C12A C11A 124.4(3) . .
C12A C13A N2A 124.9(3) . .
C12A C13A C14A 123.7(3) . .
N2A C13A C14A 111.5(3) . .
C14A C14A C13A 106.4(2) 6 .
C14A C14A C16A 128.5(2) 6 .
C13A C14A C16A 125.1(3) . .
C3A C15A N4A 124.9(3) . .
C3A C15A C2A 123.8(3) . .
N4A C15A C2A 111.3(3) . .
C14A C16A C17A 112.9(3) . .
C2B C1B C2B 121.5(11) . 6
C1B C2B C3B 119.9(8) . .
C2B C3B C4B 121.1(9) . .
C3B C4B C3B 116.4(12) . 6
C2C C3C C3C 118.9(5) . 2_656
C2C C4C C4C 125.2(6) . 2_656
C4C C2C C3C 115.9(8) . .

loop_
_geom_bond_atom_site_label_1
_geom_bond_atom_site_label_2
_geom_bond_distance
_geom_bond_site_symmetry_2
Lu1 Lu4 1.199(6) 6
Lu1 Lu4 1.199(6) .
Lu1 Lu13 1.473(16) 6
Lu1 Lu13 1.473(16) .
Lu1 Lu9 2.07(2) .
Lu1 Lu6 2.147(7) .
Lu1 Lu6 2.147(7) 6
Lu1 C3 2.3104(17) .
Lu1 C2 2.402(2) .
Lu1 Lu15 2.45(2) 6
Lu1 Lu15 2.45(2) .
Lu1 C15 2.452(2) .
Lu2 Lu5 0.829(7) .
Lu2 Lu14 1.70(3) .
Lu2 Lu7 1.721(4) .
Lu2 Lu15 1.85(2) .
Lu2 Lu8 2.140(7) .
Lu2 C79 2.291(2) .
Lu2 C78 2.332(2) .
Lu2 C80 2.390(3) .
Lu2 C88 2.503(2) .
Lu2 Lu11 2.525(17) 6
Lu2 C77 2.630(2) .
Lu2 C59 2.654(3) .
Lu3 Lu12 0.779(13) .
Lu3 Lu3 0.874(11) 6
Lu3 Lu16 1.03(3) .
Lu3 Lu10 1.04(2) .
Lu3 Lu16 1.52(3) 6
Lu3 Lu12 1.542(17) 6
Lu3 Lu11 1.88(3) .
Lu3 Lu14 2.04(3) 6
Lu3 C22 2.103(5) .
Lu3 C45 2.218(5) .
Lu3 C23 2.266(5) .
Lu3 C46 2.268(6) .
Lu4 Lu13 1.204(15) 6
Lu4 Lu6 1.363(9) .
Lu4 Lu15 2.05(3) .
Lu4 Lu13 2.115(15) .
Lu4 Lu9 2.146(18) .
Lu4 C16 2.168(4) .
Lu4 C17 2.279(5) .
Lu4 Lu5 2.292(9) .
Lu4 Lu11 2.32(2) 6
Lu4 Lu4 2.319(12) 6
Lu4 C15 2.393(4) .
Lu5 Lu15 1.17(2) .
Lu5 Lu7 1.823(11) .
Lu5 Lu13 1.982(15) 6
Lu5 Lu9 2.063(14) .
Lu5 C59 2.235(6) .
Lu5 Lu14 2.25(3) .
Lu5 C78 2.308(6) .
Lu5 Lu6 2.420(10) .
Lu5 C60 2.422(8) .
Lu5 C77 2.494(8) .
Lu6 Lu11 1.04(2) 6
Lu6 Lu16 1.66(3) 6
Lu6 C19 2.173(6) .
Lu6 C18 2.227(6) .
Lu6 C40 2.309(6) .
Lu6 Lu13 2.376(15) 6
Lu6 C38 2.380(7) .
Lu6 Lu14 2.41(2) .
Lu6 C17 2.456(7) .
Lu7 Lu15 1.70(3) .
Lu7 Lu15 1.70(3) 6
Lu7 Lu2 1.721(4) 6
Lu7 Lu8 1.740(19) .
Lu7 Lu5 1.823(11) 6
Lu7 C76 1.935(10) .
Lu7 Lu9 1.97(3) .
Lu7 C75 2.021(8) .
Lu7 C87 2.348(12) .
Lu7 C77 2.446(10) .
Lu8 Lu10 2.03(2) .
Lu8 C84 2.130(8) .
Lu8 Lu2 2.140(7) 6
Lu8 C85 2.140(9) .
Lu8 Lu14 2.14(3) .
Lu8 Lu14 2.14(3) 6
Lu8 C86 2.403(7) .
Lu8 C69 2.425(8) .
Lu8 C87 2.437(11) .
Lu8 Lu12 2.447(16) 6
Lu9 Lu15 0.94(2) .
Lu9 Lu15 0.94(2) 6
Lu9 Lu13 1.024(18) .
Lu9 Lu13 1.024(18) 6
Lu9 C56 1.896(16) .
Lu9 C33 1.989(16) .
Lu9 Lu5 2.063(14) 6
Lu9 Lu4 2.146(18) 6
Lu10 Lu3 1.04(2) 6
Lu10 Lu12 1.138(19) 6
Lu10 Lu12 1.138(19) .
Lu10 Lu16 1.91(4) .
Lu10 Lu16 1.91(4) 6
Lu10 Lu14 2.06(3) 6
Lu10 Lu14 2.06(3) .
Lu10 C44 2.205(15) .
Lu10 C67 2.29(2) .
Lu10 C45 2.355(17) .
Lu11 Lu6 1.04(2) 6
Lu11 Lu16 1.21(3) .
Lu11 Lu12 1.57(3) .
Lu11 Lu14 1.60(4) 6
Lu11 C26 2.240(17) .
Lu11 C6 2.285(18) .
Lu11 Lu4 2.32(2) 6
Lu11 C25 2.430(18) .
Lu11 Lu2 2.525(17) 6
Lu11 Lu5 2.556(18) 6
Lu11 C27 2.57(2) .
Lu12 Lu16 1.28(3) .
Lu12 Lu14 1.31(3) 6
Lu12 Lu3 1.542(17) 6
Lu12 Lu12 2.02(3) 6
Lu12 Lu16 2.14(3) 6
Lu12 C46 2.160(10) .
Lu12 C47 2.290(11) .
Lu12 C24 2.436(11) .
Lu13 Lu15 1.17(2) 6
Lu13 Lu4 1.205(15) 6
Lu13 Lu13 1.30(3) 6
Lu13 Lu15 1.86(2) .
Lu13 Lu5 1.982(15) 6
Lu13 C32 2.032(9) .
Lu13 C33 2.206(12) .
Lu13 C13 2.298(11) .
Lu13 C31 2.309(12) .
Lu14 Lu12 1.31(3) 6
Lu14 Lu11 1.60(4) 6
Lu14 Lu3 2.04(3) 6
Lu14 Lu16 2.10(4) 6
Lu14 C64 2.198(17) .
Lu14 C81 2.33(2) .
Lu14 C63 2.45(2) .
Lu15 Lu13 1.17(2) 6
Lu15 Lu15 1.62(5) 6
Lu15 C57 2.063(19) .
Lu15 C58 2.180(17) .
Lu15 C56 2.20(2) .
Lu15 C77 2.42(2) .
Lu16 Lu16 1.45(6) 6
Lu16 Lu3 1.52(3) 6
Lu16 Lu6 1.66(3) 6
Lu16 C7 2.10(2) .
Lu16 Lu14 2.10(4) 6
Lu16 Lu12 2.14(3) 6
Lu16 C23 2.335(18) .
Lu16 C20 2.42(3) .
C1 C9 1.2267 .
C1 C5 1.5282 .
C1 C2 1.5456 .
C2 C3 1.3939 .
C2 C12 1.4267 .
C3 C15 1.3293 .
C3 C4 1.4879 .
C4 C5 1.3001 .
C4 C18 1.5289 .
C4 C17 1.9751 .
C5 C20 1.4038 .
C6 C26 1.2956 .
C6 C7 1.5044 .
C6 C9 1.5838 .
C7 C20 1.1761 .
C7 C23 1.4967 .
C8 C21 1.3490 .
C8 C19 1.5592 .
C8 C20 1.6498 .
C9 C10 1.5506 .
C10 C11 1.3615 .
C10 C28 1.4621 .
C11 C30 1.3848 .
C11 C12 1.4894 .
C12 C13 1.4341 .
C13 C32 1.4435 .
C13 C14 1.6136 .
C14 C15 1.2834 .
C14 C34 1.3776 .
C15 C16 1.2782 .
C16 C17 1.3346 .
C16 C36 1.4550 .
C17 C18 1.3954 .
C17 C38 1.4083 .
C18 C19 1.3643 .
C19 C40 1.3425 .
C21 C22 1.3433 .
C21 C42 1.5219 .
C22 C45 1.4138 .
C22 C23 1.5100 .
C23 C24 1.5176 .
C24 C25 1.1245 .
C24 C46 1.4365 .
C25 C49 1.3670 .
C25 C26 1.4438 .
C26 C27 1.4394 .
C27 C50 1.3570 .
C27 C28 1.5050 .
C28 C29 1.2426 .
C29 C52 1.3096 .
C29 C30 1.5867 .
C30 C31 1.5013 .
C31 C54 1.3306 .
C31 C32 1.4362 .
C32 C33 1.2849 .
C33 C56 1.4076 .
C33 C34 1.4179 .
C34 C35 1.5226 .
C35 C36 1.1497 .
C35 C58 1.4606 .
C36 C37 1.4798 .
C37 C60 1.3843 .
C37 C38 1.7092 .
C38 C39 1.5343 .
C39 C40 1.2694 .
C39 C62 1.4837 .
C40 C41 1.6577 .
C41 C63 1.5107 .
C41 C42 1.5422 .
C42 C43 1.4703 .
C43 C65 1.5280 .
C43 C44 1.5570 .
C44 C67 1.3789 .
C44 C45 1.4592 .
C45 C46 1.1615 .
C46 C47 1.4620 .
C47 C48 1.2536 .
C47 C68 1.5555 .
C48 C49 1.3324 .
C48 C71 1.4675 .
C49 C50 1.4724 .
C50 C51 1.3271 .
C51 C72 1.4224 .
C51 C52 1.5203 .
C52 C53 1.4462 .
C53 C73 1.4000 .
C53 C54 1.5185 .
C54 C55 1.4101 .
C55 C75 1.4547 .
C55 C56 1.4832 .
C56 C57 1.3118 .
C57 C77 1.3751 .
C57 C58 1.4355 .
C58 C59 1.6639 .
C59 C60 1.3992 .
C59 C78 1.4213 .
C60 C61 1.5975 .
C61 C80 1.3053 .
C61 C62 1.3384 .
C62 C63 1.5617 .
C63 C64 1.4237 .
C64 C65 1.4383 .
C64 C81 1.4625 .
C65 C66 1.3257 .
C66 C83 1.2592 .
C66 C67 1.4246 .
C67 C68 1.4649 .
C68 C69 1.5951 .
C69 C84 1.3160 .
C69 C70 1.4150 .
C70 C71 1.4558 .
C70 C86 1.5121 .
C70 C72 1.9753 .
C71 C72 1.2411 .
C72 C73 1.4783 .
C73 C74 1.4670 .
C74 C86 1.3792 .
C74 C75 1.4306 .
C75 C76 1.5401 .
C76 C87 1.3940 .
C76 C77 1.4706 .
C77 C78 1.4624 .
C78 C79 1.4183 .
C79 C88 1.4353 .
C79 C80 1.4839 .
C80 C81 1.6266 .
C81 C82 1.3854 .
C82 C88 1.5226 .
C82 C83 1.5570 .
C83 C84 1.4606 .
C84 C85 1.4050 .
C85 C86 1.4140 .
C85 C87 1.4371 .
C87 C88 1.4868 .
Ni1A N3A 1.963(3) .
Ni1A N3A 1.963(3) 6
Ni1A N4A 1.963(4) .
Ni1A N2A 1.965(4) .
C1A C2A 1.500(5) .
C1A C18A 1.522(6) .
N2A C13A 1.377(4) .
N2A C13A 1.377(4) 6
C2A C2A 1.355(8) 6
C2A C15A 1.448(5) .
N3A C11A 1.369(5) .
N3A C4A 1.380(5) .
C3A C4A 1.377(5) .
C3A C15A 1.379(5) .
C4A C5A 1.445(5) .
N4A C15A 1.381(4) 6
N4A C15A 1.381(4) .
C5A C8A 1.360(5) .
C5A C6A 1.499(5) .
C6A C7A 1.525(6) .
C8A C11A 1.445(5) .
C8A C9A 1.496(5) .
C9A C10A 1.522(6) .
C11A C12A 1.377(5) .
C12A C13A 1.371(5) .
C13A C14A 1.442(5) .
C14A C14A 1.360(8) 6
C14A C16A 1.501(5) .
C16A C17A 1.531(6) .
C1B C2B 1.338(8) .
C1B C2B 1.338(8) 6
C2B C3B 1.368(11) .
C3B C4B 1.393(11) .
C4B C3B 1.393(11) 6
C3C C2C 1.371(12) .
C3C C3C 1.50(2) 2_656
C4C C2C 1.243(12) .
C4C C4C 1.39(2) 2_656
